data_4329736
loop_
_publ_author_name
'Jessica L. Durham'
'Joan N. Tirado'
'Stanley A. Knott'
'Meghan K. Oh'
'Robert McDonald'
'Lisa F. Szczepura'

_publ_contact_author_address
;  Department of Chemistry
   Campus Box 4160
   Illinois State University
   Normal, IL 61790-4160
;
_publ_contact_author_email lfszcze@ilstu.edu
_publ_contact_author_name 'Lisa F. Szczepura'
_publ_contact_author_phone 309-438-2359
_publ_section_title
;
 Preparation of a Family of Hexanuclear Rhenium Cluster Complexes
 Containing 5-(Phenyl)tetrazol-2-yl Ligands and Alkylation of
 5-Substituted Tetrazolate Ligands
;
_journal_name_full 'Inorganic Chemistry'
_journal_page_first 7825
_journal_page_last 7836
_journal_paper_doi 10.1021/ic300877r
_journal_volume 51
_journal_year 2012
_chemical_formula_moiety 'C39 H82 N O P5 Re6 Se8, 2(B F4), C2 H3 N'
_chemical_formula_sum 'C41 H85 B2 F8 N2 O P5 Re6 Se8'
_chemical_formula_weight 2699.46
_chemical_name_systematic
; 
 ? 
;
_space_group_IT_number 14
_symmetry_cell_setting monoclinic
_symmetry_space_group_name_Hall '-P 2yn'
_symmetry_space_group_name_H-M 'P 1 21/n 1'
_atom_sites_solution_hydrogens geom
_atom_sites_solution_primary direct
_atom_sites_solution_secondary difmap
_audit_creation_method SHELXL-97
_cell_angle_alpha 90.00
_cell_angle_beta 91.6087(13)
_cell_angle_gamma 90.00
_cell_formula_units_Z 4
_cell_length_a 12.2340(10)
_cell_length_b 19.9378(17)
_cell_length_c 27.756(2)
_cell_measurement_reflns_used 6667
_cell_measurement_temperature 193(2)
_cell_measurement_theta_max 27.50
_cell_measurement_theta_min 2.42
_cell_volume 6767.5(9)
_computing_cell_refinement 'Bruker SAINT (Bruker, 1997)'
_computing_data_collection 'Bruker SMART (Bruker, 1997)'
_computing_data_reduction 'Bruker SAINT (Bruker, 1997)'
_computing_molecular_graphics 'Bruker SHELXTL (Bruker, 1997)'
_computing_publication_material 'Bruker SHELXTL (Bruker, 1997)'
_computing_structure_refinement 'SHELXL-97 (Sheldrick, 2008)'
_computing_structure_solution 'DIRDIF-2008 (Beurskens et al., 2008)'
_diffrn_ambient_temperature 193(2)
_diffrn_detector_area_resol_mean 8.192
_diffrn_measured_fraction_theta_full 0.997
_diffrn_measured_fraction_theta_max 0.997
_diffrn_measurement_device_type 'Bruker PLATFORM diffractometer/SMART 1000 CCD area detector'
_diffrn_measurement_method '\w scans'
_diffrn_radiation_monochromator graphite
_diffrn_radiation_source 'fine-focus sealed tube'
_diffrn_radiation_type MoK\a
_diffrn_radiation_wavelength 0.71073
_diffrn_reflns_av_R_equivalents 0.0496
_diffrn_reflns_av_sigmaI/netI 0.0437
_diffrn_reflns_limit_h_max 15
_diffrn_reflns_limit_h_min -15
_diffrn_reflns_limit_k_max 25
_diffrn_reflns_limit_k_min -25
_diffrn_reflns_limit_l_max 36
_diffrn_reflns_limit_l_min -36
_diffrn_reflns_number 58659
_diffrn_reflns_theta_full 27.54
_diffrn_reflns_theta_max 27.54
_diffrn_reflns_theta_min 1.79
_exptl_absorpt_coefficient_mu 15.164
_exptl_absorpt_correction_T_max 0.0964
_exptl_absorpt_correction_T_min 0.0469
_exptl_absorpt_correction_type integration
_exptl_absorpt_process_details 'SADABS (Sheldrick, 2008)'
_exptl_crystal_colour red-orange
_exptl_crystal_density_diffrn 2.649
_exptl_crystal_description prism
_exptl_crystal_F_000 4928
_exptl_crystal_size_max 0.52
_exptl_crystal_size_mid 0.49
_exptl_crystal_size_min 0.29
_refine_diff_density_max 1.615
_refine_diff_density_min -1.286
_refine_diff_density_rms 0.210
_refine_ls_extinction_method none
_refine_ls_goodness_of_fit_ref 1.091
_refine_ls_hydrogen_treatment constr
_refine_ls_matrix_type full
_refine_ls_number_parameters 637
_refine_ls_number_reflns 15552
_refine_ls_number_restraints 25
_refine_ls_restrained_S_all 1.090
_refine_ls_R_factor_all 0.0551
_refine_ls_R_factor_gt 0.0366
_refine_ls_shift/su_max 0.003
_refine_ls_shift/su_mean 0.000
_refine_ls_structure_factor_coef Fsqd
_refine_ls_weighting_details 'calc w=1/[\s^2^(Fo^2^)+(0.0148P)^2^+53.7195P] where P=(Fo^2^+2Fc^2^)/3'
_refine_ls_weighting_scheme calc
_refine_ls_wR_factor_gt 0.0769
_refine_ls_wR_factor_ref 0.0839
_reflns_number_gt 11976
_reflns_number_total 15552
_reflns_threshold_expression I>2\s(I)
_cod_data_source_file ic300877r_si_002_2.cif
_cod_data_source_block 4-NCCH3
_cod_original_cell_volume 6767.5(10)
_cod_original_sg_symbol_H-M 'P 21/n'
_cod_database_code 4329736

loop_
_symmetry_equiv_pos_as_xyz
'x, y, z'
'-x+1/2, y+1/2, -z+1/2'
'-x, -y, -z'
'x-1/2, -y-1/2, z-1/2'

loop_
_atom_site_label
_atom_site_type_symbol
_atom_site_fract_x
_atom_site_fract_y
_atom_site_fract_z
_atom_site_U_iso_or_equiv
_atom_site_adp_type
_atom_site_occupancy
_atom_site_symmetry_multiplicity
_atom_site_calc_flag
_atom_site_refinement_flags
_atom_site_disorder_assembly
_atom_site_disorder_group
Re1 Re 0.06526(2) 0.361649(14) 0.315296(10) 0.02121(7) Uani 1 1 d . . .
Re2 Re 0.20247(2) 0.347065(15) 0.389768(11) 0.02452(7) Uani 1 1 d . A .
Re3 Re 0.26308(2) 0.312801(15) 0.302287(10) 0.02311(7) Uani 1 1 d . . .
Re4 Re 0.03086(2) 0.267623(15) 0.380608(10) 0.02346(7) Uani 1 1 d . . .
Re5 Re 0.09049(2) 0.233779(15) 0.293191(10) 0.02307(7) Uani 1 1 d . . .
Re6 Re 0.22841(2) 0.220232(15) 0.367315(11) 0.02498(7) Uani 1 1 d . . .
Se1 Se 0.23422(6) 0.43308(4) 0.32538(3) 0.02793(16) Uani 1 1 d . . .
Se2 Se 0.12656(6) 0.32543(4) 0.23336(3) 0.02708(16) Uani 1 1 d . . .
Se3 Se -0.09529(6) 0.28310(4) 0.30844(3) 0.02599(16) Uani 1 1 d . . .
Se4 Se 0.01067(6) 0.39035(4) 0.39935(3) 0.02717(16) Uani 1 1 d . . .
Se5 Se 0.38846(6) 0.29949(4) 0.37480(3) 0.03062(17) Uani 1 1 d . . .
Se6 Se 0.28141(6) 0.18944(4) 0.28338(3) 0.02881(17) Uani 1 1 d . . .
Se7 Se 0.06198(7) 0.14684(4) 0.35760(3) 0.03086(17) Uani 1 1 d . . .
Se8 Se 0.16748(7) 0.25462(4) 0.44924(3) 0.03238(18) Uani 1 1 d . . .
P1 P -0.03905(17) 0.45722(10) 0.28054(8) 0.0289(4) Uani 1 1 d . . .
P2 P 0.27237(19) 0.41977(14) 0.45627(9) 0.0444(6) Uani 1 1 d D . .
P3 P 0.41659(18) 0.33916(11) 0.24902(8) 0.0335(5) Uani 1 1 d . . .
P4 P -0.12262(18) 0.24068(12) 0.43396(8) 0.0337(5) Uani 1 1 d . . .
P5 P 0.0128(2) 0.16133(12) 0.22813(9) 0.0396(5) Uani 1 1 d . . .
O O 0.7815(8) -0.0740(5) 0.4945(3) 0.086(3) Uani 1 1 d . . .
N1 N 0.3261(6) 0.1413(4) 0.3967(3) 0.0351(16) Uani 1 1 d . . .
C1 C 0.3860(7) 0.1015(4) 0.4109(3) 0.0359(19) Uani 1 1 d . . .
C2 C 0.4649(7) 0.0534(4) 0.4254(3) 0.0358(19) Uani 1 1 d . . .
C3 C 0.5492(7) 0.0711(5) 0.4582(3) 0.041(2) Uani 1 1 d . . .
H3 H 0.5510 0.1145 0.4722 0.049 Uiso 1 1 calc R . .
C4 C 0.6287(7) 0.0255(5) 0.4698(3) 0.040(2) Uani 1 1 d . . .
H4 H 0.6862 0.0373 0.4919 0.049 Uiso 1 1 calc R . .
C5 C 0.6258(8) -0.0389(5) 0.4491(3) 0.041(2) Uani 1 1 d . . .
C6 C 0.5430(8) -0.0564(5) 0.4184(3) 0.042(2) Uani 1 1 d . . .
H6 H 0.5407 -0.1004 0.4053 0.051 Uiso 1 1 calc R . .
C7 C 0.4601(7) -0.0104(4) 0.4055(3) 0.0368(19) Uani 1 1 d . . .
H7 H 0.4022 -0.0227 0.3838 0.044 Uiso 1 1 calc R . .
C8 C 0.7175(10) -0.0874(6) 0.4630(4) 0.055(3) Uani 1 1 d . . .
C9 C 0.7222(11) -0.1527(6) 0.4363(5) 0.075(4) Uani 1 1 d . . .
H9A H 0.7882 -0.1773 0.4465 0.090 Uiso 1 1 calc R . .
H9B H 0.7241 -0.1440 0.4016 0.090 Uiso 1 1 calc R . .
H9C H 0.6575 -0.1796 0.4433 0.090 Uiso 1 1 calc R . .
C11 C 0.0347(7) 0.5011(4) 0.2328(3) 0.0349(19) Uani 1 1 d . . .
H11A H 0.1049 0.5178 0.2467 0.042 Uiso 1 1 calc R . .
H11B H 0.0520 0.4682 0.2074 0.042 Uiso 1 1 calc R . .
C12 C -0.0256(8) 0.5596(5) 0.2094(4) 0.047(2) Uani 1 1 d . . .
H12A H 0.0201 0.5798 0.1849 0.056 Uiso 1 1 calc R . .
H12B H -0.0420 0.5931 0.2340 0.056 Uiso 1 1 calc R . .
H12C H -0.0941 0.5435 0.1942 0.056 Uiso 1 1 calc R . .
C13 C -0.0770(8) 0.5225(4) 0.3224(3) 0.042(2) Uani 1 1 d . . .
H13A H -0.1279 0.5537 0.3055 0.051 Uiso 1 1 calc R . .
H13B H -0.1174 0.5014 0.3489 0.051 Uiso 1 1 calc R . .
C14 C 0.0177(9) 0.5634(5) 0.3446(4) 0.062(3) Uani 1 1 d . . .
H14A H -0.0112 0.5975 0.3662 0.074 Uiso 1 1 calc R . .
H14B H 0.0577 0.5853 0.3189 0.074 Uiso 1 1 calc R . .
H14C H 0.0672 0.5335 0.3628 0.074 Uiso 1 1 calc R . .
C15 C -0.1724(7) 0.4364(4) 0.2527(3) 0.038(2) Uani 1 1 d . . .
H15A H -0.2155 0.4115 0.2764 0.046 Uiso 1 1 calc R . .
H15B H -0.2118 0.4787 0.2453 0.046 Uiso 1 1 calc R . .
C16 C -0.1683(8) 0.3952(5) 0.2068(3) 0.047(2) Uani 1 1 d . . .
H16A H -0.2428 0.3873 0.1942 0.057 Uiso 1 1 calc R . .
H16B H -0.1327 0.3521 0.2138 0.057 Uiso 1 1 calc R . .
H16C H -0.1267 0.4195 0.1827 0.057 Uiso 1 1 calc R . .
C21 C 0.4032(9) 0.3966(7) 0.4833(5) 0.081(4) Uani 1 1 d . A .
H21A H 0.4591 0.3988 0.4583 0.097 Uiso 1 1 calc R . .
H21B H 0.4231 0.4301 0.5084 0.097 Uiso 1 1 calc R . .
C22 C 0.4072(9) 0.3269(7) 0.5062(4) 0.069(4) Uani 1 1 d . . .
H22A H 0.4804 0.3188 0.5203 0.083 Uiso 1 1 calc R A .
H22B H 0.3906 0.2930 0.4815 0.083 Uiso 1 1 calc R . .
H22C H 0.3531 0.3242 0.5315 0.083 Uiso 1 1 calc R . .
C23 C 0.2961(12) 0.5075(6) 0.4352(5) 0.080(4) Uani 1 1 d . A .
H23A H 0.3473 0.5049 0.4083 0.096 Uiso 1 1 calc R . .
H23B H 0.2257 0.5241 0.4214 0.096 Uiso 1 1 calc R . .
C24 C 0.3384(14) 0.5597(8) 0.4686(6) 0.111(6) Uani 1 1 d . . .
H24A H 0.3413 0.6028 0.4517 0.133 Uiso 1 1 calc R A .
H24B H 0.4120 0.5473 0.4803 0.133 Uiso 1 1 calc R . .
H24C H 0.2900 0.5635 0.4960 0.133 Uiso 1 1 calc R . .
C25A C 0.1728(13) 0.4237(13) 0.5037(5) 0.069(4) Uiso 0.60 1 d PD A 1
H25A H 0.1085 0.4486 0.4907 0.082 Uiso 0.60 1 calc PR A 1
H25B H 0.1484 0.3773 0.5100 0.082 Uiso 0.60 1 calc PR A 1
C26A C 0.206(2) 0.4554(14) 0.5525(7) 0.116(8) Uiso 0.60 1 d PD A 1
H26A H 0.1463 0.4493 0.5751 0.139 Uiso 0.60 1 calc PR A 1
H26B H 0.2193 0.5035 0.5481 0.139 Uiso 0.60 1 calc PR A 1
H26C H 0.2721 0.4338 0.5654 0.139 Uiso 0.60 1 calc PR A 1
C25B C 0.195(2) 0.4300(19) 0.5109(6) 0.069(4) Uiso 0.40 1 d PD A 2
H25C H 0.1692 0.3850 0.5205 0.082 Uiso 0.40 1 calc PR A 2
H25D H 0.2470 0.4453 0.5367 0.082 Uiso 0.40 1 calc PR A 2
C26B C 0.096(3) 0.4777(19) 0.5105(13) 0.116(8) Uiso 0.40 1 d PD A 2
H26D H 0.0565 0.4721 0.5404 0.139 Uiso 0.40 1 calc PR A 2
H26E H 0.0476 0.4671 0.4829 0.139 Uiso 0.40 1 calc PR A 2
H26F H 0.1216 0.5241 0.5080 0.139 Uiso 0.40 1 calc PR A 2
C31 C 0.4069(8) 0.2948(5) 0.1923(3) 0.047(2) Uani 1 1 d . . .
H31A H 0.3993 0.2464 0.1994 0.057 Uiso 1 1 calc R . .
H31B H 0.3386 0.3093 0.1753 0.057 Uiso 1 1 calc R . .
C32 C 0.5010(10) 0.3032(6) 0.1576(4) 0.066(3) Uani 1 1 d . . .
H32A H 0.4854 0.2771 0.1282 0.079 Uiso 1 1 calc R . .
H32B H 0.5691 0.2871 0.1731 0.079 Uiso 1 1 calc R . .
H32C H 0.5088 0.3507 0.1492 0.079 Uiso 1 1 calc R . .
C33 C 0.5524(7) 0.3198(5) 0.2731(4) 0.044(2) Uani 1 1 d . . .
H33A H 0.6065 0.3374 0.2504 0.053 Uiso 1 1 calc R . .
H33B H 0.5633 0.3442 0.3039 0.053 Uiso 1 1 calc R . .
C34 C 0.5773(8) 0.2459(5) 0.2821(4) 0.055(3) Uani 1 1 d . . .
H34A H 0.6516 0.2412 0.2957 0.066 Uiso 1 1 calc R . .
H34B H 0.5712 0.2212 0.2515 0.066 Uiso 1 1 calc R . .
H34C H 0.5249 0.2276 0.3047 0.066 Uiso 1 1 calc R . .
C35 C 0.4333(8) 0.4275(4) 0.2327(4) 0.045(2) Uani 1 1 d . . .
H35A H 0.4434 0.4539 0.2627 0.053 Uiso 1 1 calc R . .
H35B H 0.5009 0.4320 0.2142 0.053 Uiso 1 1 calc R . .
C36 C 0.3387(9) 0.4578(5) 0.2031(4) 0.058(3) Uani 1 1 d . . .
H36A H 0.3552 0.5047 0.1957 0.070 Uiso 1 1 calc R . .
H36B H 0.2717 0.4556 0.2216 0.070 Uiso 1 1 calc R . .
H36C H 0.3284 0.4325 0.1730 0.070 Uiso 1 1 calc R . .
C41 C -0.0919(10) 0.2441(7) 0.4985(4) 0.065(3) Uani 1 1 d . . .
H41A H -0.1527 0.2228 0.5157 0.078 Uiso 1 1 calc R . .
H41B H -0.0251 0.2174 0.5055 0.078 Uiso 1 1 calc R . .
C42 C -0.0747(14) 0.3147(8) 0.5183(5) 0.113(6) Uani 1 1 d . . .
H42A H -0.0567 0.3123 0.5529 0.136 Uiso 1 1 calc R . .
H42B H -0.1417 0.3409 0.5132 0.136 Uiso 1 1 calc R . .
H42C H -0.0145 0.3363 0.5017 0.136 Uiso 1 1 calc R . .
C43 C -0.2421(9) 0.2911(6) 0.4219(4) 0.066(3) Uani 1 1 d . . .
H43A H -0.2211 0.3388 0.4257 0.079 Uiso 1 1 calc R . .
H43B H -0.2650 0.2844 0.3877 0.079 Uiso 1 1 calc R . .
C44 C -0.3400(9) 0.2780(7) 0.4528(5) 0.083(4) Uani 1 1 d . . .
H44A H -0.3994 0.3087 0.4433 0.099 Uiso 1 1 calc R . .
H44B H -0.3194 0.2854 0.4867 0.099 Uiso 1 1 calc R . .
H44C H -0.3644 0.2316 0.4483 0.099 Uiso 1 1 calc R . .
C45 C -0.1718(10) 0.1532(6) 0.4308(4) 0.067(3) Uani 1 1 d . . .
H45A H -0.1084 0.1224 0.4325 0.080 Uiso 1 1 calc R . .
H45B H -0.2177 0.1439 0.4589 0.080 Uiso 1 1 calc R . .
C46 C -0.2402(17) 0.1394(12) 0.3830(7) 0.169(11) Uani 1 1 d . . .
H46A H -0.2660 0.0929 0.3829 0.203 Uiso 1 1 calc R . .
H46B H -0.1942 0.1470 0.3552 0.203 Uiso 1 1 calc R . .
H46C H -0.3032 0.1698 0.3813 0.203 Uiso 1 1 calc R . .
C51 C 0.1104(9) 0.1138(5) 0.1934(4) 0.057(3) Uani 1 1 d . . .
H51A H 0.1607 0.0898 0.2161 0.069 Uiso 1 1 calc R . .
H51B H 0.0702 0.0797 0.1741 0.069 Uiso 1 1 calc R . .
C52 C 0.1765(12) 0.1556(7) 0.1605(4) 0.080(4) Uani 1 1 d . . .
H52A H 0.2270 0.1268 0.1432 0.096 Uiso 1 1 calc R . .
H52B H 0.2182 0.1889 0.1794 0.096 Uiso 1 1 calc R . .
H52C H 0.1277 0.1786 0.1373 0.096 Uiso 1 1 calc R . .
C53 C -0.0716(11) 0.2067(5) 0.1855(4) 0.068(3) Uani 1 1 d . . .
H53A H -0.1282 0.2307 0.2036 0.082 Uiso 1 1 calc R . .
H53B H -0.0255 0.2411 0.1703 0.082 Uiso 1 1 calc R . .
C54 C -0.1299(14) 0.1663(7) 0.1449(5) 0.106(6) Uani 1 1 d . . .
H54A H -0.1705 0.1970 0.1235 0.127 Uiso 1 1 calc R . .
H54B H -0.1806 0.1343 0.1591 0.127 Uiso 1 1 calc R . .
H54C H -0.0754 0.1419 0.1265 0.127 Uiso 1 1 calc R . .
C55 C -0.0751(9) 0.0922(5) 0.2495(4) 0.058(3) Uani 1 1 d . . .
H55A H -0.0877 0.0600 0.2227 0.069 Uiso 1 1 calc R . .
H55B H -0.0356 0.0681 0.2758 0.069 Uiso 1 1 calc R . .
C56 C -0.1834(11) 0.1148(7) 0.2672(7) 0.123(7) Uani 1 1 d . . .
H56A H -0.2249 0.0759 0.2780 0.147 Uiso 1 1 calc R . .
H56B H -0.2244 0.1373 0.2410 0.147 Uiso 1 1 calc R . .
H56C H -0.1720 0.1461 0.2941 0.147 Uiso 1 1 calc R . .
F1 F 0.7467(7) 0.2311(4) 0.5868(3) 0.095(3) Uani 1 1 d . . .
F2 F 0.6837(10) 0.1487(5) 0.5409(3) 0.146(5) Uani 1 1 d . . .
F3 F 0.6868(12) 0.1347(6) 0.6176(4) 0.165(6) Uani 1 1 d . . .
F4 F 0.5771(9) 0.1996(6) 0.5887(7) 0.198(7) Uani 1 1 d . . .
B1 B 0.6774(11) 0.1787(7) 0.5822(4) 0.052(3) Uani 1 1 d . . .
F5A F 0.4332(15) 0.4926(8) 0.5910(6) 0.115(2) Uiso 0.60 1 d PD B 1
F6A F 0.3258(13) 0.5000(8) 0.6549(6) 0.115(2) Uiso 0.60 1 d PD B 1
F7A F 0.3713(13) 0.5921(7) 0.6111(6) 0.115(2) Uiso 0.60 1 d PD B 1
F8A F 0.4922(12) 0.5400(8) 0.6558(6) 0.115(2) Uiso 0.60 1 d PD B 1
B2A B 0.4009(11) 0.5311(6) 0.6281(5) 0.041(3) Uiso 0.60 1 d PD B 1
F5B F 0.4181(17) 0.4742(8) 0.5997(8) 0.115(2) Uiso 0.40 1 d PD C 2
F6B F 0.3674(16) 0.5249(11) 0.6660(5) 0.115(2) Uiso 0.40 1 d PD C 2
F7B F 0.4323(15) 0.5840(8) 0.6061(7) 0.115(2) Uiso 0.40 1 d PD C 2
F8B F 0.2699(12) 0.5370(10) 0.5986(7) 0.115(2) Uiso 0.40 1 d PD C 2
B2B B 0.3719(11) 0.5300(6) 0.6176(5) 0.041(3) Uiso 0.40 1 d PD C 2
N1SA N 0.6108(14) 0.4786(12) 0.1320(7) 0.080(3) Uiso 0.60 1 d PD D 1
C1SA C 0.541(2) 0.4752(17) 0.1046(9) 0.080(3) Uiso 0.60 1 d PD D 1
C2SA C 0.4561(16) 0.4654(12) 0.0676(7) 0.080(3) Uiso 0.60 1 d PD D 1
H2SA H 0.4891 0.4491 0.0381 0.097 Uiso 0.60 1 calc PR D 1
H2SB H 0.4187 0.5080 0.0611 0.097 Uiso 0.60 1 calc PR D 1
H2SC H 0.4031 0.4323 0.0787 0.097 Uiso 0.60 1 calc PR D 1
N1SB N 0.591(2) 0.472(2) 0.1134(12) 0.080(3) Uiso 0.40 1 d PD E 2
C1SB C 0.509(2) 0.475(2) 0.0938(13) 0.080(3) Uiso 0.40 1 d PD E 2
C2SB C 0.399(2) 0.4852(19) 0.0741(12) 0.080(3) Uiso 0.40 1 d PD E 2
H2SD H 0.3460 0.4756 0.0989 0.097 Uiso 0.40 1 calc PR E 2
H2SE H 0.3864 0.4551 0.0466 0.097 Uiso 0.40 1 calc PR E 2
H2SF H 0.3909 0.5318 0.0634 0.097 Uiso 0.40 1 calc PR E 2

loop_
_atom_site_aniso_label
_atom_site_aniso_U_11
_atom_site_aniso_U_22
_atom_site_aniso_U_33
_atom_site_aniso_U_23
_atom_site_aniso_U_13
_atom_site_aniso_U_12
Re1 0.02002(14) 0.02305(14) 0.02064(14) -0.00200(11) 0.00170(11) -0.00254(11)
Re2 0.02082(14) 0.03057(16) 0.02212(14) -0.00619(12) -0.00009(11) -0.00117(12)
Re3 0.02100(14) 0.02469(15) 0.02388(14) -0.00318(11) 0.00446(11) -0.00278(11)
Re4 0.02151(14) 0.02819(16) 0.02080(14) 0.00110(11) 0.00294(11) -0.00162(12)
Re5 0.02364(15) 0.02352(15) 0.02211(14) -0.00314(11) 0.00179(11) -0.00386(11)
Re6 0.02289(15) 0.02789(16) 0.02424(15) -0.00011(12) 0.00221(12) 0.00081(12)
Se1 0.0240(4) 0.0251(4) 0.0348(4) -0.0051(3) 0.0035(3) -0.0049(3)
Se2 0.0305(4) 0.0303(4) 0.0206(3) -0.0010(3) 0.0038(3) -0.0028(3)
Se3 0.0218(4) 0.0295(4) 0.0266(4) -0.0002(3) -0.0006(3) -0.0048(3)
Se4 0.0239(4) 0.0330(4) 0.0248(4) -0.0058(3) 0.0028(3) 0.0010(3)
Se5 0.0213(4) 0.0377(4) 0.0328(4) -0.0057(3) -0.0006(3) 0.0003(3)
Se6 0.0287(4) 0.0275(4) 0.0305(4) -0.0050(3) 0.0060(3) 0.0009(3)
Se7 0.0313(4) 0.0264(4) 0.0350(4) 0.0038(3) 0.0039(3) -0.0038(3)
Se8 0.0290(4) 0.0457(5) 0.0225(4) 0.0023(3) 0.0009(3) 0.0045(4)
P1 0.0269(10) 0.0284(10) 0.0314(11) 0.0010(8) 0.0031(8) 0.0002(8)
P2 0.0323(12) 0.0605(16) 0.0400(13) -0.0268(12) -0.0062(10) 0.0008(11)
P3 0.0297(11) 0.0305(11) 0.0410(12) -0.0034(9) 0.0155(9) -0.0041(9)
P4 0.0271(11) 0.0428(12) 0.0316(11) 0.0076(9) 0.0090(9) 0.0011(9)
P5 0.0407(13) 0.0377(12) 0.0400(13) -0.0155(10) -0.0076(10) -0.0031(10)
O 0.086(6) 0.086(7) 0.083(6) 0.010(5) -0.026(5) 0.036(5)
N1 0.034(4) 0.037(4) 0.034(4) -0.001(3) -0.001(3) 0.001(3)
C1 0.035(5) 0.041(5) 0.032(4) 0.005(4) 0.003(4) 0.001(4)
C2 0.039(5) 0.036(5) 0.033(4) 0.005(4) 0.013(4) 0.006(4)
C3 0.039(5) 0.038(5) 0.046(5) 0.002(4) 0.007(4) 0.001(4)
C4 0.035(5) 0.042(5) 0.044(5) 0.010(4) -0.003(4) -0.001(4)
C5 0.040(5) 0.046(5) 0.038(5) 0.014(4) 0.009(4) 0.006(4)
C6 0.054(6) 0.037(5) 0.035(5) 0.001(4) 0.009(4) 0.005(4)
C7 0.041(5) 0.042(5) 0.027(4) 0.004(4) 0.003(4) 0.002(4)
C8 0.065(7) 0.062(7) 0.038(5) 0.020(5) 0.001(5) 0.019(6)
C9 0.087(9) 0.055(7) 0.082(9) 0.013(6) -0.005(7) 0.040(7)
C11 0.030(4) 0.037(5) 0.038(5) 0.006(4) 0.007(4) 0.001(4)
C12 0.051(6) 0.041(5) 0.049(6) 0.018(4) 0.010(5) 0.001(4)
C13 0.050(6) 0.034(5) 0.042(5) -0.003(4) 0.007(4) 0.004(4)
C14 0.072(8) 0.041(6) 0.072(8) -0.021(5) -0.003(6) 0.001(5)
C15 0.031(4) 0.038(5) 0.044(5) 0.003(4) -0.003(4) 0.001(4)
C16 0.041(5) 0.053(6) 0.047(6) 0.002(5) -0.011(4) -0.005(5)
C21 0.051(7) 0.119(12) 0.072(8) -0.057(8) -0.022(6) 0.012(7)
C22 0.050(7) 0.109(11) 0.048(6) -0.008(7) -0.012(5) 0.014(7)
C23 0.086(10) 0.063(8) 0.089(10) -0.028(7) -0.018(8) -0.016(7)
C24 0.125(14) 0.083(11) 0.122(14) -0.013(10) -0.024(11) -0.018(10)
C31 0.053(6) 0.042(5) 0.048(6) -0.006(4) 0.023(5) -0.009(5)
C32 0.068(8) 0.075(8) 0.057(7) -0.012(6) 0.037(6) -0.010(6)
C33 0.028(4) 0.047(5) 0.058(6) -0.005(5) 0.014(4) -0.001(4)
C34 0.035(5) 0.051(6) 0.081(8) -0.007(6) 0.013(5) 0.010(5)
C35 0.041(5) 0.038(5) 0.056(6) -0.002(4) 0.025(5) -0.011(4)
C36 0.062(7) 0.051(6) 0.063(7) 0.011(5) 0.026(6) -0.002(5)
C41 0.057(7) 0.099(9) 0.038(6) 0.002(6) 0.013(5) -0.027(7)
C42 0.136(15) 0.130(14) 0.075(10) -0.037(10) 0.029(10) -0.071(12)
C43 0.050(6) 0.075(8) 0.074(8) 0.026(6) 0.027(6) 0.016(6)
C44 0.044(7) 0.102(11) 0.105(11) 0.029(9) 0.028(7) 0.018(7)
C45 0.076(8) 0.052(6) 0.074(8) 0.004(6) 0.035(7) -0.016(6)
C46 0.17(2) 0.24(3) 0.099(14) 0.044(16) -0.033(14) -0.110(19)
C51 0.068(7) 0.054(6) 0.050(6) -0.018(5) -0.008(5) -0.005(5)
C52 0.118(12) 0.086(9) 0.035(6) -0.013(6) 0.023(7) -0.008(8)
C53 0.103(10) 0.039(6) 0.061(7) -0.010(5) -0.034(7) 0.004(6)
C54 0.166(16) 0.067(9) 0.079(10) -0.017(7) -0.081(10) 0.002(9)
C55 0.055(6) 0.034(5) 0.083(8) -0.018(5) -0.020(6) -0.006(5)
C56 0.066(9) 0.069(9) 0.23(2) -0.060(12) 0.039(12) -0.036(8)
F1 0.115(7) 0.100(6) 0.071(5) -0.027(4) 0.038(5) -0.052(5)
F2 0.219(12) 0.151(9) 0.071(5) -0.054(6) 0.055(7) -0.119(9)
F3 0.267(15) 0.134(9) 0.090(7) 0.026(6) -0.061(8) -0.102(10)
F4 0.095(8) 0.102(8) 0.40(2) -0.038(11) 0.044(11) -0.016(7)
B1 0.055(7) 0.068(8) 0.033(6) -0.007(5) 0.014(5) -0.019(6)

loop_
_atom_type_symbol
_atom_type_description
_atom_type_scat_dispersion_real
_atom_type_scat_dispersion_imag
_atom_type_scat_source
C C 0.0033 0.0016 'International Tables Vol C Tables 4.2.6.8 and 6.1.1.4'
H H 0.0000 0.0000 'International Tables Vol C Tables 4.2.6.8 and 6.1.1.4'
B B 0.0013 0.0007 'International Tables Vol C Tables 4.2.6.8 and 6.1.1.4'
N N 0.0061 0.0033 'International Tables Vol C Tables 4.2.6.8 and 6.1.1.4'
O O 0.0106 0.0060 'International Tables Vol C Tables 4.2.6.8 and 6.1.1.4'
F F 0.0171 0.0103 'International Tables Vol C Tables 4.2.6.8 and 6.1.1.4'
P P 0.1023 0.0942 'International Tables Vol C Tables 4.2.6.8 and 6.1.1.4'
Se Se -0.0929 2.2259 'International Tables Vol C Tables 4.2.6.8 and 6.1.1.4'
Re Re -1.0185 7.2310 'International Tables Vol C Tables 4.2.6.8 and 6.1.1.4'

loop_
_geom_angle_atom_site_label_1
_geom_angle_atom_site_label_2
_geom_angle_atom_site_label_3
_geom_angle
P1 Re1 Se4 92.24(5)
P1 Re1 Se3 93.26(5)
Se4 Re1 Se3 89.12(3)
P1 Re1 Se1 91.18(5)
Se4 Re1 Se1 90.39(3)
Se3 Re1 Se1 175.55(3)
P1 Re1 Se2 91.84(5)
Se4 Re1 Se2 175.91(3)
Se3 Re1 Se2 90.28(3)
Se1 Re1 Se2 89.90(3)
P1 Re1 Re2 134.37(5)
Se4 Re1 Re2 58.52(2)
Se3 Re1 Re2 117.93(2)
Se1 Re1 Re2 58.27(2)
Se2 Re1 Re2 118.42(2)
P1 Re1 Re5 135.64(5)
Se4 Re1 Re5 118.13(2)
Se3 Re1 Re5 58.52(2)
Se1 Re1 Re5 118.06(2)
Se2 Re1 Re5 58.29(2)
Re2 Re1 Re5 89.981(13)
P1 Re1 Re3 134.01(5)
Se4 Re1 Re3 118.65(2)
Se3 Re1 Re3 118.45(2)
Se1 Re1 Re3 58.12(2)
Se2 Re1 Re3 58.29(2)
Re2 Re1 Re3 60.145(12)
Re5 Re1 Re3 59.957(11)
P1 Re1 Re4 136.19(5)
Se4 Re1 Re4 58.27(2)
Se3 Re1 Re4 58.17(2)
Se1 Re1 Re4 118.01(2)
Se2 Re1 Re4 118.14(2)
Re2 Re1 Re4 59.768(12)
Re5 Re1 Re4 59.871(12)
Re3 Re1 Re4 89.794(13)
P2 Re2 Se5 92.80(6)
P2 Re2 Se1 94.21(7)
Se5 Re2 Se1 88.93(3)
P2 Re2 Se8 90.08(7)
Se5 Re2 Se8 90.20(3)
Se1 Re2 Se8 175.66(3)
P2 Re2 Se4 91.37(6)
Se5 Re2 Se4 175.80(3)
Se1 Re2 Se4 90.25(3)
Se8 Re2 Se4 90.32(3)
P2 Re2 Re6 134.28(7)
Se5 Re2 Re6 58.72(2)
Se1 Re2 Re6 117.77(2)
Se8 Re2 Re6 58.31(2)
Se4 Re2 Re6 118.28(2)
P2 Re2 Re4 132.83(6)
Se5 Re2 Re4 118.69(2)
Se1 Re2 Re4 118.66(2)
Se8 Re2 Re4 58.27(2)
Se4 Re2 Re4 58.32(2)
Re6 Re2 Re4 59.985(12)
P2 Re2 Re1 135.74(7)
Se5 Re2 Re1 118.10(2)
Se1 Re2 Re1 58.42(2)
Se8 Re2 Re1 118.51(2)
Se4 Re2 Re1 58.14(2)
Re6 Re2 Re1 89.923(13)
Re4 Re2 Re1 60.260(11)
P2 Re2 Re3 137.19(6)
Se5 Re2 Re3 58.16(2)
Se1 Re2 Re3 58.10(2)
Se8 Re2 Re3 117.98(2)
Se4 Re2 Re3 118.06(2)
Re6 Re2 Re3 59.679(11)
Re4 Re2 Re3 89.962(13)
Re1 Re2 Re3 59.945(12)
P3 Re3 Se1 93.68(5)
P3 Re3 Se5 92.55(6)
Se1 Re3 Se5 89.05(3)
P3 Re3 Se2 91.32(6)
Se1 Re3 Se2 90.19(3)
Se5 Re3 Se2 176.09(3)
P3 Re3 Se6 90.54(5)
Se1 Re3 Se6 175.78(3)
Se5 Re3 Se6 90.45(3)
Se2 Re3 Se6 90.02(3)
P3 Re3 Re6 134.36(6)
Se1 Re3 Re6 118.02(2)
Se5 Re3 Re6 58.74(2)
Se2 Re3 Re6 118.46(2)
Se6 Re3 Re6 58.34(2)
P3 Re3 Re5 133.36(5)
Se1 Re3 Re5 118.46(2)
Se5 Re3 Re5 118.85(2)
Se2 Re3 Re5 58.35(2)
Se6 Re3 Re5 58.31(2)
Re6 Re3 Re5 60.127(12)
P3 Re3 Re1 135.67(6)
Se1 Re3 Re1 58.470(19)
Se5 Re3 Re1 118.08(2)
Se2 Re3 Re1 58.42(2)
Se6 Re3 Re1 118.30(2)
Re6 Re3 Re1 89.935(13)
Re5 Re3 Re1 60.010(12)
P3 Re3 Re2 136.76(6)
Se1 Re3 Re2 58.29(2)
Se5 Re3 Re2 58.17(2)
Se2 Re3 Re2 118.31(2)
Se6 Re3 Re2 118.06(2)
Re6 Re3 Re2 59.735(12)
Re5 Re3 Re2 89.876(13)
Re1 Re3 Re2 59.910(11)
P4 Re4 Se8 91.36(6)
P4 Re4 Se3 92.53(6)
Se8 Re4 Se3 176.10(3)
P4 Re4 Se4 90.39(6)
Se8 Re4 Se4 90.61(3)
Se3 Re4 Se4 89.07(3)
P4 Re4 Se7 93.81(6)
Se8 Re4 Se7 89.51(3)
Se3 Re4 Se7 90.52(3)
Se4 Re4 Se7 175.79(3)
P4 Re4 Re6 135.99(5)
Se8 Re4 Re6 58.33(2)
Se3 Re4 Re6 118.58(2)
Se4 Re4 Re6 118.32(2)
Se7 Re4 Re6 58.39(2)
P4 Re4 Re2 133.32(6)
Se8 Re4 Re2 58.52(2)
Se3 Re4 Re2 118.20(2)
Se4 Re4 Re2 58.54(2)
Se7 Re4 Re2 118.19(2)
Re6 Re4 Re2 59.805(13)
P4 Re4 Re5 136.53(6)
Se8 Re4 Re5 118.37(2)
Se3 Re4 Re5 58.56(2)
Se4 Re4 Re5 118.03(2)
Se7 Re4 Re5 58.40(2)
Re6 Re4 Re5 60.050(11)
Re2 Re4 Re5 90.133(13)
P4 Re4 Re1 134.31(5)
Se8 Re4 Re1 118.47(2)
Se3 Re4 Re1 58.235(19)
Se4 Re4 Re1 58.10(2)
Se7 Re4 Re1 118.30(2)
Re6 Re4 Re1 89.654(13)
Re2 Re4 Re1 59.972(12)
Re5 Re4 Re1 59.928(12)
P5 Re5 Se2 90.76(6)
P5 Re5 Se6 93.13(6)
Se2 Re5 Se6 90.18(3)
P5 Re5 Se7 93.32(6)
Se2 Re5 Se7 175.88(3)
Se6 Re5 Se7 89.00(3)
P5 Re5 Se3 91.17(6)
Se2 Re5 Se3 90.18(3)
Se6 Re5 Se3 175.69(3)
Se7 Re5 Se3 90.33(3)
P5 Re5 Re6 137.04(6)
Se2 Re5 Re6 117.96(2)
Se6 Re5 Re6 58.25(2)
Se7 Re5 Re6 58.32(2)
Se3 Re5 Re6 117.94(2)
P5 Re5 Re4 135.02(6)
Se2 Re5 Re4 118.61(2)
Se6 Re5 Re4 118.03(2)
Se7 Re5 Re4 58.46(2)
Se3 Re5 Re4 58.191(19)
Re6 Re5 Re4 59.783(12)
P5 Re5 Re3 134.91(6)
Se2 Re5 Re3 58.36(2)
Se6 Re5 Re3 58.57(2)
Se7 Re5 Re3 117.94(2)
Se3 Re5 Re3 118.23(2)
Re6 Re5 Re3 59.624(12)
Re4 Re5 Re3 90.028(13)
P5 Re5 Re1 133.31(6)
Se2 Re5 Re1 58.43(2)
Se6 Re5 Re1 118.58(2)
Se7 Re5 Re1 118.64(2)
Se3 Re5 Re1 58.220(19)
Re6 Re5 Re1 89.658(13)
Re4 Re5 Re1 60.202(11)
Re3 Re5 Re1 60.033(12)
N1 Re6 Se8 91.90(19)
N1 Re6 Se6 91.01(19)
Se8 Re6 Se6 176.99(3)
N1 Re6 Se7 93.15(19)
Se8 Re6 Se7 89.77(3)
Se6 Re6 Se7 89.29(3)
N1 Re6 Se5 90.32(19)
Se8 Re6 Se5 90.22(3)
Se6 Re6 Se5 90.55(3)
Se7 Re6 Se5 176.52(3)
N1 Re6 Re3 133.21(19)
Se8 Re6 Re3 119.28(2)
Se6 Re6 Re3 58.87(2)
Se7 Re6 Re3 118.77(2)
Se5 Re6 Re3 58.37(2)
N1 Re6 Re2 133.86(19)
Se8 Re6 Re2 58.71(2)
Se6 Re6 Re2 119.44(2)
Se7 Re6 Re2 118.87(2)
Se5 Re6 Re2 58.36(2)
Re3 Re6 Re2 60.586(12)
N1 Re6 Re4 136.16(19)
Se8 Re6 Re4 58.47(2)
Se6 Re6 Re4 118.68(2)
Se7 Re6 Re4 58.66(2)
Se5 Re6 Re4 118.55(2)
Re3 Re6 Re4 90.616(13)
Re2 Re6 Re4 60.210(11)
N1 Re6 Re5 135.68(19)
Se8 Re6 Re5 118.63(2)
Se6 Re6 Re5 58.52(2)
Se7 Re6 Re5 58.52(2)
Se5 Re6 Re5 118.59(2)
Re3 Re6 Re5 60.249(12)
Re2 Re6 Re5 90.435(13)
Re4 Re6 Re5 60.167(12)
Re3 Se1 Re2 63.61(2)
Re3 Se1 Re1 63.41(2)
Re2 Se1 Re1 63.31(2)
Re5 Se2 Re3 63.29(2)
Re5 Se2 Re1 63.28(2)
Re3 Se2 Re1 63.30(2)
Re4 Se3 Re1 63.60(2)
Re4 Se3 Re5 63.25(2)
Re1 Se3 Re5 63.27(2)
Re1 Se4 Re4 63.63(2)
Re1 Se4 Re2 63.341(19)
Re4 Se4 Re2 63.13(2)
Re3 Se5 Re2 63.67(2)
Re3 Se5 Re6 62.89(2)
Re2 Se5 Re6 62.93(2)
Re6 Se6 Re5 63.24(2)
Re6 Se6 Re3 62.78(2)
Re5 Se6 Re3 63.12(2)
Re6 Se7 Re5 63.16(2)
Re6 Se7 Re4 62.94(2)
Re5 Se7 Re4 63.14(2)
Re6 Se8 Re4 63.20(2)
Re6 Se8 Re2 62.98(2)
Re4 Se8 Re2 63.21(2)
C13 P1 C15 101.0(4)
C13 P1 C11 105.0(4)
C15 P1 C11 104.6(4)
C13 P1 Re1 116.2(3)
C15 P1 Re1 115.7(3)
C11 P1 Re1 112.8(3)
C21 P2 C25B 98.9(10)
C21 P2 C25A 108.2(9)
C21 P2 C23 103.0(7)
C25B P2 C23 104.2(12)
C25A P2 C23 107.4(9)
C21 P2 Re2 116.3(4)
C25B P2 Re2 120.6(13)
C25A P2 Re2 109.9(7)
C23 P2 Re2 111.5(4)
C31 P3 C33 104.7(5)
C31 P3 C35 105.1(5)
C33 P3 C35 100.8(4)
C31 P3 Re3 112.6(3)
C33 P3 Re3 115.9(3)
C35 P3 Re3 116.3(3)
C43 P4 C41 107.9(6)
C43 P4 C45 104.9(6)
C41 P4 C45 98.0(6)
C43 P4 Re4 113.1(3)
C41 P4 Re4 116.1(4)
C45 P4 Re4 115.3(4)
C53 P5 C51 106.7(6)
C53 P5 C55 104.9(6)
C51 P5 C55 100.2(5)
C53 P5 Re5 112.8(3)
C51 P5 Re5 116.4(4)
C55 P5 Re5 114.5(4)
C1 N1 Re6 174.2(7)
N1 C1 C2 175.6(9)
C7 C2 C3 120.8(8)
C7 C2 C1 119.3(9)
C3 C2 C1 119.9(8)
C4 C3 C2 119.6(9)
C3 C4 C5 120.1(9)
C6 C5 C4 120.2(9)
C6 C5 C8 122.1(9)
C4 C5 C8 117.8(9)
C5 C6 C7 121.0(9)
C2 C7 C6 118.4(9)
O C8 C9 121.6(10)
O C8 C5 120.7(11)
C9 C8 C5 117.6(10)
C12 C11 P1 115.5(6)
C14 C13 P1 115.8(7)
C16 C15 P1 115.3(6)
C22 C21 P2 115.0(9)
C24 C23 P2 121.1(11)
C26A C25A P2 119.4(13)
C26B C25B P2 119.3(13)
C32 C31 P3 117.6(7)
C34 C33 P3 116.3(7)
C36 C35 P3 115.2(7)
C42 C41 P4 114.4(10)
C44 C43 P4 116.7(8)
C46 C45 P4 111.7(11)
C52 C51 P5 114.1(8)
C54 C53 P5 117.6(8)
C56 C55 P5 114.1(8)
F2 B1 F4 110.3(14)
F2 B1 F3 110.3(13)
F4 B1 F3 99.9(12)
F2 B1 F1 112.8(9)
F4 B1 F1 109.1(12)
F3 B1 F1 113.7(11)
F7A B2A F6A 115.2(13)
F7A B2A F8A 106.9(13)
F6A B2A F8A 108.1(13)
F7A B2A F5A 109.0(13)
F6A B2A F5A 112.2(13)
F8A B2A F5A 104.7(14)
F8B B2B F6B 109.5(3)
F8B B2B F7B 109.5(3)
F6B B2B F7B 109.6(3)
F8B B2B F5B 109.5(3)
F6B B2B F5B 109.4(3)
F7B B2B F5B 109.4(3)
N1SA C1SA C2SA 175(3)
N1SB C1SB C2SB 172(3)

loop_
_geom_bond_atom_site_label_1
_geom_bond_atom_site_label_2
_geom_bond_distance
Re1 P1 2.474(2)
Re1 Se4 2.5108(8)
Re1 Se3 2.5151(8)
Re1 Se1 2.5193(8)
Re1 Se2 2.5202(8)
Re1 Re2 2.6420(4)
Re1 Re5 2.6423(5)
Re1 Re3 2.6429(4)
Re1 Re4 2.6496(4)
Re2 P2 2.480(2)
Re2 Se5 2.5105(8)
Re2 Se1 2.5150(9)
Re2 Se8 2.5189(9)
Re2 Se4 2.5212(8)
Re2 Re6 2.6258(5)
Re2 Re4 2.6365(4)
Re2 Re3 2.6483(5)
Re3 P3 2.479(2)
Re3 Se1 2.5098(8)
Re3 Se5 2.5101(9)
Re3 Se2 2.5168(9)
Re3 Se6 2.5262(8)
Re3 Re6 2.6243(5)
Re3 Re5 2.6409(4)
Re4 P4 2.482(2)
Re4 Se8 2.5121(9)
Re4 Se3 2.5132(8)
Re4 Se4 2.5152(9)
Re4 Se7 2.5230(9)
Re4 Re6 2.6306(5)
Re4 Re5 2.6408(4)
Re5 P5 2.481(2)
Re5 Se2 2.5166(8)
Re5 Se6 2.5193(8)
Re5 Se7 2.5213(8)
Re5 Se3 2.5231(8)
Re5 Re6 2.6377(5)
Re6 N1 2.125(7)
Re6 Se8 2.5082(8)
Re6 Se6 2.5120(8)
Re6 Se7 2.5157(9)
Re6 Se5 2.5202(9)
P1 C13 1.814(9)
P1 C15 1.833(9)
P1 C11 1.844(8)
P2 C21 1.809(12)
P2 C25B 1.820(3)
P2 C25A 1.820(3)
P2 C23 1.870(13)
P3 C31 1.806(9)
P3 C33 1.815(9)
P3 C35 1.831(9)
P4 C43 1.797(11)
P4 C41 1.822(10)
P4 C45 1.847(11)
P5 C53 1.793(11)
P5 C51 1.821(11)
P5 C55 1.855(11)
O C8 1.188(14)
N1 C1 1.142(10)
C1 C2 1.412(12)
C2 C7 1.387(12)
C2 C3 1.401(13)
C3 C4 1.363(12)
C4 C5 1.408(13)
C5 C6 1.352(13)
C5 C8 1.522(13)
C6 C7 1.405(12)
C8 C9 1.502(16)
C11 C12 1.516(12)
C13 C14 1.532(13)
C15 C16 1.518(13)
C21 C22 1.528(18)
C23 C24 1.478(17)
C25A C26A 1.538(3)
C25B C26B 1.540(3)
C31 C32 1.531(12)
C33 C34 1.525(13)
C35 C36 1.525(14)
C41 C42 1.524(18)
C43 C44 1.515(14)
C45 C46 1.57(2)
C51 C52 1.491(15)
C53 C54 1.543(14)
C55 C56 1.496(16)
F1 B1 1.350(13)
F2 B1 1.295(13)
F3 B1 1.320(16)
F4 B1 1.313(16)
F6A B2A 1.350(6)
F5A B2A 1.352(6)
F7A B2A 1.350(6)
F8A B2A 1.351(6)
F5B B2B 1.350(6)
F6B B2B 1.349(6)
F7B B2B 1.349(6)
F8B B2B 1.348(6)
N1SA C1SA 1.131(3)
C1SA C2SA 1.451(3)
N1SB C1SB 1.133(3)
C1SB C2SB 1.453(3)

loop_
_geom_torsion_atom_site_label_1
_geom_torsion_atom_site_label_2
_geom_torsion_atom_site_label_3
_geom_torsion_atom_site_label_4
_geom_torsion
P1 Re1 Re2 P2 4.36(11)
Se4 Re1 Re2 P2 -53.31(9)
Se3 Re1 Re2 P2 -123.13(9)
Se1 Re1 Re2 P2 59.52(9)
Se2 Re1 Re2 P2 129.83(9)
Re5 Re1 Re2 P2 -176.88(9)
Re3 Re1 Re2 P2 128.36(9)
Re4 Re1 Re2 P2 -122.39(9)
P1 Re1 Re2 Se5 -124.49(7)
Se4 Re1 Re2 Se5 177.85(3)
Se3 Re1 Re2 Se5 108.02(3)
Se1 Re1 Re2 Se5 -69.32(3)
Se2 Re1 Re2 Se5 0.98(4)
Re5 Re1 Re2 Se5 54.27(3)
Re3 Re1 Re2 Se5 -0.49(3)
Re4 Re1 Re2 Se5 108.76(3)
P1 Re1 Re2 Se1 -55.16(7)
Se4 Re1 Re2 Se1 -112.83(3)
Se3 Re1 Re2 Se1 177.35(3)
Se2 Re1 Re2 Se1 70.31(3)
Re5 Re1 Re2 Se1 123.59(2)
Re3 Re1 Re2 Se1 68.84(2)
Re4 Re1 Re2 Se1 178.09(2)
P1 Re1 Re2 Se8 128.39(7)
Se4 Re1 Re2 Se8 70.72(3)
Se3 Re1 Re2 Se8 0.90(4)
Se1 Re1 Re2 Se8 -176.45(3)
Se2 Re1 Re2 Se8 -106.14(3)
Re5 Re1 Re2 Se8 -52.86(3)
Re3 Re1 Re2 Se8 -107.61(3)
Re4 Re1 Re2 Se8 1.64(2)
P1 Re1 Re2 Se4 57.66(7)
Se3 Re1 Re2 Se4 -69.83(3)
Se1 Re1 Re2 Se4 112.83(3)
Se2 Re1 Re2 Se4 -176.87(3)
Re5 Re1 Re2 Se4 -123.58(2)
Re3 Re1 Re2 Se4 -178.33(3)
Re4 Re1 Re2 Se4 -69.08(2)
P1 Re1 Re2 Re6 -178.38(7)
Se4 Re1 Re2 Re6 123.96(2)
Se3 Re1 Re2 Re6 54.13(3)
Se1 Re1 Re2 Re6 -123.21(2)
Se2 Re1 Re2 Re6 -52.91(3)
Re5 Re1 Re2 Re6 0.382(13)
Re3 Re1 Re2 Re6 -54.374(12)
Re4 Re1 Re2 Re6 54.876(12)
P1 Re1 Re2 Re4 126.75(7)
Se4 Re1 Re2 Re4 69.08(2)
Se3 Re1 Re2 Re4 -0.74(2)
Se1 Re1 Re2 Re4 -178.09(2)
Se2 Re1 Re2 Re4 -107.78(3)
Re5 Re1 Re2 Re4 -54.495(12)
Re3 Re1 Re2 Re4 -109.250(15)
P1 Re1 Re2 Re3 -124.00(7)
Se4 Re1 Re2 Re3 178.33(3)
Se3 Re1 Re2 Re3 108.51(3)
Se1 Re1 Re2 Re3 -68.84(2)
Se2 Re1 Re2 Re3 1.47(2)
Re5 Re1 Re2 Re3 54.756(11)
Re4 Re1 Re2 Re3 109.250(15)
P1 Re1 Re3 P3 -3.20(11)
Se4 Re1 Re3 P3 -129.33(8)
Se3 Re1 Re3 P3 124.63(8)
Se1 Re1 Re3 P3 -58.64(8)
Se2 Re1 Re3 P3 53.80(8)
Re2 Re1 Re3 P3 -127.71(8)
Re5 Re1 Re3 P3 122.92(8)
Re4 Re1 Re3 P3 177.63(8)
P1 Re1 Re3 Se1 55.44(7)
Se4 Re1 Re3 Se1 -70.69(3)
Se3 Re1 Re3 Se1 -176.72(3)
Se2 Re1 Re3 Se1 112.45(3)
Re2 Re1 Re3 Se1 -69.07(2)
Re5 Re1 Re3 Se1 -178.43(3)
Re4 Re1 Re3 Se1 -123.73(3)
P1 Re1 Re3 Se5 125.00(7)
Se4 Re1 Re3 Se5 -1.13(4)
Se3 Re1 Re3 Se5 -107.17(3)
Se1 Re1 Re3 Se5 69.56(3)
Se2 Re1 Re3 Se5 -178.00(3)
Re2 Re1 Re3 Se5 0.49(3)
Re5 Re1 Re3 Se5 -108.88(3)
Re4 Re1 Re3 Se5 -54.17(3)
P1 Re1 Re3 Se2 -57.01(7)
Se4 Re1 Re3 Se2 176.86(3)
Se3 Re1 Re3 Se2 70.83(3)
Se1 Re1 Re3 Se2 -112.45(3)
Re2 Re1 Re3 Se2 178.48(2)
Re5 Re1 Re3 Se2 69.12(2)
Re4 Re1 Re3 Se2 123.83(2)
P1 Re1 Re3 Se6 -127.70(7)
Se4 Re1 Re3 Se6 106.17(3)
Se3 Re1 Re3 Se6 0.14(4)
Se1 Re1 Re3 Se6 176.86(3)
Se2 Re1 Re3 Se6 -70.70(3)
Re2 Re1 Re3 Se6 107.79(3)
Re5 Re1 Re3 Se6 -1.57(2)
Re4 Re1 Re3 Se6 53.13(3)
P1 Re1 Re3 Re6 178.93(7)
Se4 Re1 Re3 Re6 52.80(3)
Se3 Re1 Re3 Re6 -53.23(3)
Se1 Re1 Re3 Re6 123.49(3)
Se2 Re1 Re3 Re6 -124.06(2)
Re2 Re1 Re3 Re6 54.420(13)
Re5 Re1 Re3 Re6 -54.941(13)
Re4 Re1 Re3 Re6 -0.236(13)
P1 Re1 Re3 Re5 -126.13(7)
Se4 Re1 Re3 Re5 107.74(3)
Se3 Re1 Re3 Re5 1.71(2)
Se1 Re1 Re3 Re5 178.43(3)
Se2 Re1 Re3 Re5 -69.12(2)
Re2 Re1 Re3 Re5 109.361(14)
Re4 Re1 Re3 Re5 54.705(12)
P1 Re1 Re3 Re2 124.51(7)
Se4 Re1 Re3 Re2 -1.62(2)
Se3 Re1 Re3 Re2 -107.65(2)
Se1 Re1 Re3 Re2 69.07(2)
Se2 Re1 Re3 Re2 -178.48(2)
Re5 Re1 Re3 Re2 -109.361(14)
Re4 Re1 Re3 Re2 -54.656(13)
P2 Re2 Re3 P3 -0.16(13)
Se5 Re2 Re3 P3 -54.30(8)
Se1 Re2 Re3 P3 56.84(8)
Se8 Re2 Re3 P3 -125.32(8)
Se4 Re2 Re3 P3 127.81(8)
Re6 Re2 Re3 P3 -124.13(8)
Re4 Re2 Re3 P3 -178.74(8)
Re1 Re2 Re3 P3 126.20(8)
P2 Re2 Re3 Se1 -57.00(10)
Se5 Re2 Re3 Se1 -111.14(3)
Se8 Re2 Re3 Se1 177.85(3)
Se4 Re2 Re3 Se1 70.97(3)
Re6 Re2 Re3 Se1 179.03(2)
Re4 Re2 Re3 Se1 124.42(2)
Re1 Re2 Re3 Se1 69.36(2)
P2 Re2 Re3 Se5 54.14(10)
Se1 Re2 Re3 Se5 111.14(3)
Se8 Re2 Re3 Se5 -71.01(3)
Se4 Re2 Re3 Se5 -177.89(3)
Re6 Re2 Re3 Se5 -69.83(2)
Re4 Re2 Re3 Se5 -124.44(3)
Re1 Re2 Re3 Se5 -179.50(3)
P2 Re2 Re3 Se2 -127.83(10)
Se5 Re2 Re3 Se2 178.03(3)
Se1 Re2 Re3 Se2 -70.83(3)
Se8 Re2 Re3 Se2 107.01(3)
Se4 Re2 Re3 Se2 0.14(4)
Re6 Re2 Re3 Se2 108.20(3)
Re4 Re2 Re3 Se2 53.59(3)
Re1 Re2 Re3 Se2 -1.47(2)
P2 Re2 Re3 Se6 125.46(10)
Se5 Re2 Re3 Se6 71.31(3)
Se1 Re2 Re3 Se6 -177.55(3)
Se8 Re2 Re3 Se6 0.30(4)
Se4 Re2 Re3 Se6 -106.58(3)
Re6 Re2 Re3 Se6 1.49(2)
Re4 Re2 Re3 Se6 -53.12(3)
Re1 Re2 Re3 Se6 -108.18(3)
P2 Re2 Re3 Re6 123.97(10)
Se5 Re2 Re3 Re6 69.83(2)
Se1 Re2 Re3 Re6 -179.03(2)
Se8 Re2 Re3 Re6 -1.19(2)
Se4 Re2 Re3 Re6 -108.07(3)
Re4 Re2 Re3 Re6 -54.612(13)
Re1 Re2 Re3 Re6 -109.671(14)
P2 Re2 Re3 Re5 178.84(10)
Se5 Re2 Re3 Re5 124.70(3)
Se1 Re2 Re3 Re5 -124.16(2)
Se8 Re2 Re3 Re5 53.68(3)
Se4 Re2 Re3 Re5 -53.20(3)
Re6 Re2 Re3 Re5 54.872(13)
Re4 Re2 Re3 Re5 0.259(14)
Re1 Re2 Re3 Re5 -54.799(13)
P2 Re2 Re3 Re1 -126.36(10)
Se5 Re2 Re3 Re1 179.50(3)
Se1 Re2 Re3 Re1 -69.36(2)
Se8 Re2 Re3 Re1 108.48(3)
Se4 Re2 Re3 Re1 1.60(2)
Re6 Re2 Re3 Re1 109.671(14)
Re4 Re2 Re3 Re1 55.058(13)
P2 Re2 Re4 P4 2.19(12)
Se5 Re2 Re4 P4 127.87(8)
Se1 Re2 Re4 P4 -126.18(8)
Se8 Re2 Re4 P4 57.37(8)
Se4 Re2 Re4 P4 -55.54(8)
Re6 Re2 Re4 P4 126.51(7)
Re1 Re2 Re4 P4 -124.33(7)
Re3 Re2 Re4 P4 -179.13(7)
P2 Re2 Re4 Se8 -55.18(9)
Se5 Re2 Re4 Se8 70.50(3)
Se1 Re2 Re4 Se8 176.45(3)
Se4 Re2 Re4 Se8 -112.91(3)
Re6 Re2 Re4 Se8 69.14(2)
Re1 Re2 Re4 Se8 178.31(3)
Re3 Re2 Re4 Se8 123.51(3)
P2 Re2 Re4 Se3 127.26(9)
Se5 Re2 Re4 Se3 -107.06(3)
Se1 Re2 Re4 Se3 -1.11(3)
Se8 Re2 Re4 Se3 -177.56(3)
Se4 Re2 Re4 Se3 69.53(3)
Re6 Re2 Re4 Se3 -108.42(2)
Re1 Re2 Re4 Se3 0.75(2)
Re3 Re2 Re4 Se3 -54.05(3)
P2 Re2 Re4 Se4 57.73(9)
Se5 Re2 Re4 Se4 -176.59(3)
Se1 Re2 Re4 Se4 -70.64(3)
Se8 Re2 Re4 Se4 112.91(3)
Re6 Re2 Re4 Se4 -177.95(2)
Re1 Re2 Re4 Se4 -68.79(2)
Re3 Re2 Re4 Se4 -123.59(2)
P2 Re2 Re4 Se7 -125.33(9)
Se5 Re2 Re4 Se7 0.35(4)
Se1 Re2 Re4 Se7 106.30(3)
Se8 Re2 Re4 Se7 -70.16(3)
Se4 Re2 Re4 Se7 176.94(3)
Re6 Re2 Re4 Se7 -1.01(2)
Re1 Re2 Re4 Se7 108.15(3)
Re3 Re2 Re4 Se7 53.35(3)
P2 Re2 Re4 Re6 -124.32(9)
Se5 Re2 Re4 Re6 1.36(3)
Se1 Re2 Re4 Re6 107.31(3)
Se8 Re2 Re4 Re6 -69.14(2)
Se4 Re2 Re4 Re6 177.95(2)
Re1 Re2 Re4 Re6 109.163(14)
Re3 Re2 Re4 Re6 54.363(12)
P2 Re2 Re4 Re5 -178.94(9)
Se5 Re2 Re4 Re5 -53.26(3)
Se1 Re2 Re4 Re5 52.69(3)
Se8 Re2 Re4 Re5 -123.77(3)
Se4 Re2 Re4 Re5 123.33(2)
Re6 Re2 Re4 Re5 -54.622(12)
Re1 Re2 Re4 Re5 54.541(13)
Re3 Re2 Re4 Re5 -0.259(14)
P2 Re2 Re4 Re1 126.52(9)
Se5 Re2 Re4 Re1 -107.80(3)
Se1 Re2 Re4 Re1 -1.86(2)
Se8 Re2 Re4 Re1 -178.31(3)
Se4 Re2 Re4 Re1 68.79(2)
Re6 Re2 Re4 Re1 -109.163(14)
Re3 Re2 Re4 Re1 -54.800(13)
P1 Re1 Re4 P4 -1.27(11)
Se4 Re1 Re4 P4 53.40(8)
Se3 Re1 Re4 P4 -57.87(8)
Se1 Re1 Re4 P4 124.74(8)
Se2 Re1 Re4 P4 -128.87(8)
Re2 Re1 Re4 P4 122.90(8)
Re5 Re1 Re4 P4 -127.36(8)
Re3 Re1 Re4 P4 177.87(8)
P1 Re1 Re4 Se8 -125.81(8)
Se4 Re1 Re4 Se8 -71.14(3)
Se3 Re1 Re4 Se8 177.58(3)
Se1 Re1 Re4 Se8 0.20(4)
Se2 Re1 Re4 Se8 106.59(3)
Re2 Re1 Re4 Se8 -1.64(2)
Re5 Re1 Re4 Se8 108.10(3)
Re3 Re1 Re4 Se8 53.32(3)
P1 Re1 Re4 Se3 56.60(8)
Se4 Re1 Re4 Se3 111.27(3)
Se1 Re1 Re4 Se3 -177.39(3)
Se2 Re1 Re4 Se3 -70.99(3)
Re2 Re1 Re4 Se3 -179.23(2)
Re5 Re1 Re4 Se3 -69.49(2)
Re3 Re1 Re4 Se3 -124.26(2)
P1 Re1 Re4 Se4 -54.67(8)
Se3 Re1 Re4 Se4 -111.27(3)
Se1 Re1 Re4 Se4 71.34(3)
Se2 Re1 Re4 Se4 177.73(3)
Re2 Re1 Re4 Se4 69.50(2)
Re5 Re1 Re4 Se4 179.24(2)
Re3 Re1 Re4 Se4 124.46(2)
P1 Re1 Re4 Se7 127.86(8)
Se4 Re1 Re4 Se7 -177.47(3)
Se3 Re1 Re4 Se7 71.26(3)
Se1 Re1 Re4 Se7 -106.13(3)
Se2 Re1 Re4 Se7 0.27(4)
Re2 Re1 Re4 Se7 -107.97(3)
Re5 Re1 Re4 Se7 1.77(3)
Re3 Re1 Re4 Se7 -53.00(3)
P1 Re1 Re4 Re6 -178.90(7)
Se4 Re1 Re4 Re6 -124.23(2)
Se3 Re1 Re4 Re6 124.50(2)
Se1 Re1 Re4 Re6 -52.89(3)
Se2 Re1 Re4 Re6 53.50(3)
Re2 Re1 Re4 Re6 -54.730(13)
Re5 Re1 Re4 Re6 55.012(12)
Re3 Re1 Re4 Re6 0.235(13)
P1 Re1 Re4 Re2 -124.17(7)
Se4 Re1 Re4 Re2 -69.50(2)
Se3 Re1 Re4 Re2 179.23(2)
Se1 Re1 Re4 Re2 1.84(2)
Se2 Re1 Re4 Re2 108.23(3)
Re5 Re1 Re4 Re2 109.741(14)
Re3 Re1 Re4 Re2 54.965(13)
P1 Re1 Re4 Re5 126.09(7)
Se4 Re1 Re4 Re5 -179.24(2)
Se3 Re1 Re4 Re5 69.49(2)
Se1 Re1 Re4 Re5 -107.90(2)
Se2 Re1 Re4 Re5 -1.51(2)
Re2 Re1 Re4 Re5 -109.741(14)
Re3 Re1 Re4 Re5 -54.776(12)
P4 Re4 Re5 P5 1.19(12)
Se8 Re4 Re5 P5 128.71(9)
Se3 Re4 Re5 P5 -54.07(9)
Se4 Re4 Re5 P5 -123.76(9)
Se7 Re4 Re5 P5 58.80(9)
Re6 Re4 Re5 P5 127.97(9)
Re2 Re4 Re5 P5 -177.61(9)
Re1 Re4 Re5 P5 -123.03(9)
P4 Re4 Re5 Se2 125.74(8)
Se8 Re4 Re5 Se2 -106.74(3)
Se3 Re4 Re5 Se2 70.48(3)
Se4 Re4 Re5 Se2 0.79(4)
Se7 Re4 Re5 Se2 -176.65(3)
Re6 Re4 Re5 Se2 -107.48(3)
Re2 Re4 Re5 Se2 -53.06(3)
Re1 Re4 Re5 Se2 1.52(2)
P4 Re4 Re5 Se6 -127.13(8)
Se8 Re4 Re5 Se6 0.38(4)
Se3 Re4 Re5 Se6 177.60(3)
Se4 Re4 Re5 Se6 107.91(3)
Se7 Re4 Re5 Se6 -69.52(3)
Re6 Re4 Re5 Se6 -0.36(2)
Re2 Re4 Re5 Se6 54.07(3)
Re1 Re4 Re5 Se6 108.64(3)
P4 Re4 Re5 Se7 -57.61(8)
Se8 Re4 Re5 Se7 69.90(3)
Se3 Re4 Re5 Se7 -112.87(3)
Se4 Re4 Re5 Se7 177.44(3)
Re6 Re4 Re5 Se7 69.16(2)
Re2 Re4 Re5 Se7 123.59(3)
Re1 Re4 Re5 Se7 178.17(3)
P4 Re4 Re5 Se3 55.26(8)
Se8 Re4 Re5 Se3 -177.22(3)
Se4 Re4 Re5 Se3 -69.69(3)
Se7 Re4 Re5 Se3 112.87(3)
Re6 Re4 Re5 Se3 -177.96(2)
Re2 Re4 Re5 Se3 -123.54(2)
Re1 Re4 Re5 Se3 -68.96(2)
P4 Re4 Re5 Re6 -126.77(8)
Se8 Re4 Re5 Re6 0.74(3)
Se3 Re4 Re5 Re6 177.96(2)
Se4 Re4 Re5 Re6 108.27(3)
Se7 Re4 Re5 Re6 -69.16(2)
Re2 Re4 Re5 Re6 54.423(13)
Re1 Re4 Re5 Re6 109.000(14)
P4 Re4 Re5 Re3 179.06(8)
Se8 Re4 Re5 Re3 -53.42(3)
Se3 Re4 Re5 Re3 123.80(2)
Se4 Re4 Re5 Re3 54.11(3)
Se7 Re4 Re5 Re3 -123.33(3)
Re6 Re4 Re5 Re3 -54.163(13)
Re2 Re4 Re5 Re3 0.260(14)
Re1 Re4 Re5 Re3 54.837(12)
P4 Re4 Re5 Re1 124.23(8)
Se8 Re4 Re5 Re1 -108.26(3)
Se3 Re4 Re5 Re1 68.96(2)
Se4 Re4 Re5 Re1 -0.73(2)
Se7 Re4 Re5 Re1 -178.17(3)
Re6 Re4 Re5 Re1 -109.000(14)
Re2 Re4 Re5 Re1 -54.577(12)
P3 Re3 Re5 P5 -3.33(12)
Se1 Re3 Re5 P5 124.42(9)
Se5 Re3 Re5 P5 -129.49(9)
Se2 Re3 Re5 P5 53.67(9)
Se6 Re3 Re5 P5 -58.73(9)
Re6 Re3 Re5 P5 -127.83(9)
Re1 Re3 Re5 P5 122.90(9)
Re2 Re3 Re5 P5 177.62(8)
P3 Re3 Re5 Se2 -57.00(8)
Se1 Re3 Re5 Se2 70.75(3)
Se5 Re3 Re5 Se2 176.84(3)
Se6 Re3 Re5 Se2 -112.40(3)
Re6 Re3 Re5 Se2 178.50(2)
Re1 Re3 Re5 Se2 69.23(2)
Re2 Re3 Re5 Se2 123.95(2)
P3 Re3 Re5 Se6 55.40(8)
Se1 Re3 Re5 Se6 -176.85(3)
Se5 Re3 Re5 Se6 -70.76(3)
Se2 Re3 Re5 Se6 112.40(3)
Re6 Re3 Re5 Se6 -69.10(2)
Re1 Re3 Re5 Se6 -178.37(2)
Re2 Re3 Re5 Se6 -123.65(2)
P3 Re3 Re5 Se7 125.08(8)
Se1 Re3 Re5 Se7 -107.17(3)
Se5 Re3 Re5 Se7 -1.08(4)
Se2 Re3 Re5 Se7 -177.92(3)
Se6 Re3 Re5 Se7 69.68(3)
Re6 Re3 Re5 Se7 0.58(2)
Re1 Re3 Re5 Se7 -108.69(3)
Re2 Re3 Re5 Se7 -53.97(3)
P3 Re3 Re5 Se3 -127.93(8)
Se1 Re3 Re5 Se3 -0.18(4)
Se5 Re3 Re5 Se3 105.91(3)
Se2 Re3 Re5 Se3 -70.93(3)
Se6 Re3 Re5 Se3 176.67(3)
Re6 Re3 Re5 Se3 107.57(3)
Re1 Re3 Re5 Se3 -1.70(2)
Re2 Re3 Re5 Se3 53.02(3)
P3 Re3 Re5 Re6 124.51(8)
Se1 Re3 Re5 Re6 -107.75(3)
Se5 Re3 Re5 Re6 -1.66(2)
Se2 Re3 Re5 Re6 -178.50(2)
Se6 Re3 Re5 Re6 69.10(2)
Re1 Re3 Re5 Re6 -109.268(14)
Re2 Re3 Re5 Re6 -54.551(13)
P3 Re3 Re5 Re4 178.80(8)
Se1 Re3 Re5 Re4 -53.46(3)
Se5 Re3 Re5 Re4 52.64(3)
Se2 Re3 Re5 Re4 -124.21(2)
Se6 Re3 Re5 Re4 123.40(2)
Re6 Re3 Re5 Re4 54.292(13)
Re1 Re3 Re5 Re4 -54.976(12)
Re2 Re3 Re5 Re4 -0.259(14)
P3 Re3 Re5 Re1 -126.23(8)
Se1 Re3 Re5 Re1 1.52(2)
Se5 Re3 Re5 Re1 107.61(3)
Se2 Re3 Re5 Re1 -69.23(2)
Se6 Re3 Re5 Re1 178.37(2)
Re6 Re3 Re5 Re1 109.268(14)
Re2 Re3 Re5 Re1 54.717(12)
P1 Re1 Re5 P5 -1.38(11)
Se4 Re1 Re5 P5 126.21(9)
Se3 Re1 Re5 P5 56.56(9)
Se1 Re1 Re5 P5 -126.71(9)
Se2 Re1 Re5 P5 -56.09(9)
Re2 Re1 Re5 P5 179.89(8)
Re3 Re1 Re5 P5 -125.20(8)
Re4 Re1 Re5 P5 125.48(8)
P1 Re1 Re5 Se2 54.70(7)
Se4 Re1 Re5 Se2 -177.71(3)
Se3 Re1 Re5 Se2 112.65(3)
Se1 Re1 Re5 Se2 -70.63(3)
Re2 Re1 Re5 Se2 -124.03(2)
Re3 Re1 Re5 Se2 -69.12(2)
Re4 Re1 Re5 Se2 -178.44(3)
P1 Re1 Re5 Se6 125.40(7)
Se4 Re1 Re5 Se6 -107.01(3)
Se3 Re1 Re5 Se6 -176.66(3)
Se1 Re1 Re5 Se6 0.07(4)
Se2 Re1 Re5 Se6 70.70(3)
Re2 Re1 Re5 Se6 -53.33(3)
Re3 Re1 Re5 Se6 1.58(2)
Re4 Re1 Re5 Se6 -107.74(3)
P1 Re1 Re5 Se7 -128.64(7)
Se4 Re1 Re5 Se7 -1.05(4)
Se3 Re1 Re5 Se7 -70.70(3)
Se1 Re1 Re5 Se7 106.03(3)
Se2 Re1 Re5 Se7 176.66(3)
Re2 Re1 Re5 Se7 52.63(3)
Re3 Re1 Re5 Se7 107.54(3)
Re4 Re1 Re5 Se7 -1.78(3)
P1 Re1 Re5 Se3 -57.94(7)
Se4 Re1 Re5 Se3 69.65(3)
Se1 Re1 Re5 Se3 176.73(3)
Se2 Re1 Re5 Se3 -112.65(3)
Re2 Re1 Re5 Se3 123.33(2)
Re3 Re1 Re5 Se3 178.24(2)
Re4 Re1 Re5 Se3 68.92(2)
P1 Re1 Re5 Re6 178.35(7)
Se4 Re1 Re5 Re6 -54.06(3)
Se3 Re1 Re5 Re6 -123.71(2)
Se1 Re1 Re5 Re6 53.02(3)
Se2 Re1 Re5 Re6 123.65(2)
Re2 Re1 Re5 Re6 -0.380(13)
Re3 Re1 Re5 Re6 54.529(12)
Re4 Re1 Re5 Re6 -54.791(13)
P1 Re1 Re5 Re4 -126.86(7)
Se4 Re1 Re5 Re4 0.73(2)
Se3 Re1 Re5 Re4 -68.92(2)
Se1 Re1 Re5 Re4 107.81(3)
Se2 Re1 Re5 Re4 178.44(2)
Re2 Re1 Re5 Re4 54.411(13)
Re3 Re1 Re5 Re4 109.321(14)
P1 Re1 Re5 Re3 123.82(7)
Se4 Re1 Re5 Re3 -108.59(2)
Se3 Re1 Re5 Re3 -178.24(2)
Se1 Re1 Re5 Re3 -1.51(2)
Se2 Re1 Re5 Re3 69.12(2)
Re2 Re1 Re5 Re3 -54.909(12)
Re4 Re1 Re5 Re3 -109.321(14)
P3 Re3 Re6 N1 3.4(3)
Se1 Re3 Re6 N1 -125.1(3)
Se5 Re3 Re6 N1 -55.3(3)
Se2 Re3 Re6 N1 127.9(3)
Se6 Re3 Re6 N1 57.4(3)
Re5 Re3 Re6 N1 126.4(3)
Re1 Re3 Re6 N1 -178.7(3)
Re2 Re3 Re6 N1 -124.2(3)
P3 Re3 Re6 Se8 128.73(8)
Se1 Re3 Re6 Se8 0.28(4)
Se5 Re3 Re6 Se8 70.10(3)
Se2 Re3 Re6 Se8 -106.74(3)
Se6 Re3 Re6 Se8 -177.25(3)
Re5 Re3 Re6 Se8 -108.20(3)
Re1 Re3 Re6 Se8 -53.35(3)
Re2 Re3 Re6 Se8 1.21(3)
P3 Re3 Re6 Se6 -54.02(8)
Se1 Re3 Re6 Se6 177.53(3)
Se5 Re3 Re6 Se6 -112.65(3)
Se2 Re3 Re6 Se6 70.50(3)
Re5 Re3 Re6 Se6 69.05(2)
Re1 Re3 Re6 Se6 123.89(2)
Re2 Re3 Re6 Se6 178.46(3)
P3 Re3 Re6 Se7 -123.65(8)
Se1 Re3 Re6 Se7 107.89(3)
Se5 Re3 Re6 Se7 177.72(3)
Se2 Re3 Re6 Se7 0.87(4)
Se6 Re3 Re6 Se7 -69.63(3)
Re5 Re3 Re6 Se7 -0.58(2)
Re1 Re3 Re6 Se7 54.26(3)
Re2 Re3 Re6 Se7 108.82(3)
P3 Re3 Re6 Se5 58.63(8)
Se1 Re3 Re6 Se5 -69.83(3)
Se2 Re3 Re6 Se5 -176.85(3)
Se6 Re3 Re6 Se5 112.65(3)
Re5 Re3 Re6 Se5 -178.30(2)
Re1 Re3 Re6 Se5 -123.46(2)
Re2 Re3 Re6 Se5 -68.90(2)
P3 Re3 Re6 Re2 127.52(8)
Se1 Re3 Re6 Re2 -0.93(2)
Se5 Re3 Re6 Re2 68.90(2)
Se2 Re3 Re6 Re2 -107.95(3)
Se6 Re3 Re6 Re2 -178.46(3)
Re5 Re3 Re6 Re2 -109.407(14)
Re1 Re3 Re6 Re2 -54.562(12)
P3 Re3 Re6 Re4 -177.68(8)
Se1 Re3 Re6 Re4 53.87(3)
Se5 Re3 Re6 Re4 123.70(2)
Se2 Re3 Re6 Re4 -53.15(3)
Se6 Re3 Re6 Re4 -123.66(2)
Re5 Re3 Re6 Re4 -54.608(13)
Re1 Re3 Re6 Re4 0.238(13)
Re2 Re3 Re6 Re4 54.800(12)
P3 Re3 Re6 Re5 -123.07(8)
Se1 Re3 Re6 Re5 108.48(3)
Se5 Re3 Re6 Re5 178.30(2)
Se2 Re3 Re6 Re5 1.46(2)
Se6 Re3 Re6 Re5 -69.05(2)
Re1 Re3 Re6 Re5 54.845(12)
Re2 Re3 Re6 Re5 109.408(14)
P2 Re2 Re6 N1 -4.8(3)
Se5 Re2 Re6 N1 54.3(3)
Se1 Re2 Re6 N1 124.2(3)
Se8 Re2 Re6 N1 -58.0(3)
Se4 Re2 Re6 N1 -129.0(3)
Re4 Re2 Re6 N1 -127.1(3)
Re1 Re2 Re6 N1 177.8(3)
Re3 Re2 Re6 N1 123.3(3)
P2 Re2 Re6 Se8 53.16(9)
Se5 Re2 Re6 Se8 112.32(3)
Se1 Re2 Re6 Se8 -177.84(3)
Se4 Re2 Re6 Se8 -71.05(3)
Re4 Re2 Re6 Se8 -69.07(2)
Re1 Re2 Re6 Se8 -124.18(3)
Re3 Re2 Re6 Se8 -178.77(3)
P2 Re2 Re6 Se6 -129.59(9)
Se5 Re2 Re6 Se6 -70.43(3)
Se1 Re2 Re6 Se6 -0.59(4)
Se8 Re2 Re6 Se6 177.25(3)
Se4 Re2 Re6 Se6 106.19(3)
Re4 Re2 Re6 Se6 108.17(3)
Re1 Re2 Re6 Se6 53.07(3)
Re3 Re2 Re6 Se6 -1.52(2)
P2 Re2 Re6 Se7 123.26(9)
Se5 Re2 Re6 Se7 -177.58(3)
Se1 Re2 Re6 Se7 -107.74(3)
Se8 Re2 Re6 Se7 70.10(3)
Se4 Re2 Re6 Se7 -0.96(4)
Re4 Re2 Re6 Se7 1.02(2)
Re1 Re2 Re6 Se7 -54.08(3)
Re3 Re2 Re6 Se7 -108.67(3)
P2 Re2 Re6 Se5 -59.16(9)
Se1 Re2 Re6 Se5 69.84(3)
Se8 Re2 Re6 Se5 -112.32(3)
Se4 Re2 Re6 Se5 176.62(3)
Re4 Re2 Re6 Se5 178.60(3)
Re1 Re2 Re6 Se5 123.50(3)
Re3 Re2 Re6 Se5 68.91(2)
P2 Re2 Re6 Re3 -128.07(9)
Se5 Re2 Re6 Re3 -68.91(2)
Se1 Re2 Re6 Re3 0.93(2)
Se8 Re2 Re6 Re3 178.77(3)
Se4 Re2 Re6 Re3 107.71(3)
Re4 Re2 Re6 Re3 109.693(14)
Re1 Re2 Re6 Re3 54.591(13)
P2 Re2 Re6 Re4 122.23(9)
Se5 Re2 Re6 Re4 -178.60(3)
Se1 Re2 Re6 Re4 -108.77(3)
Se8 Re2 Re6 Re4 69.07(2)
Se4 Re2 Re6 Re4 -1.98(2)
Re1 Re2 Re6 Re4 -55.102(12)
Re3 Re2 Re6 Re4 -109.693(14)
P2 Re2 Re6 Re5 176.95(8)
Se5 Re2 Re6 Re5 -123.88(3)
Se1 Re2 Re6 Re5 -54.05(3)
Se8 Re2 Re6 Re5 123.79(3)
Se4 Re2 Re6 Re5 52.74(3)
Re4 Re2 Re6 Re5 54.719(12)
Re1 Re2 Re6 Re5 -0.382(13)
Re3 Re2 Re6 Re5 -54.973(13)
P4 Re4 Re6 N1 1.1(3)
Se8 Re4 Re6 N1 54.4(3)
Se3 Re4 Re6 N1 -128.4(3)
Se4 Re4 Re6 N1 125.8(3)
Se7 Re4 Re6 N1 -57.2(3)
Re2 Re4 Re6 N1 123.8(3)
Re5 Re4 Re6 N1 -126.4(3)
Re1 Re4 Re6 N1 178.7(3)
P4 Re4 Re6 Se8 -53.24(9)
Se3 Re4 Re6 Se8 177.26(3)
Se4 Re4 Re6 Se8 71.44(3)
Se7 Re4 Re6 Se8 -111.59(3)
Re2 Re4 Re6 Se8 69.46(3)
Re5 Re4 Re6 Se8 179.24(3)
Re1 Re4 Re6 Se8 124.32(3)
P4 Re4 Re6 Se6 127.89(8)
Se8 Re4 Re6 Se6 -178.87(4)
Se3 Re4 Re6 Se6 -1.62(4)
Se4 Re4 Re6 Se6 -107.43(3)
Se7 Re4 Re6 Se6 69.53(3)
Re2 Re4 Re6 Se6 -109.42(3)
Re5 Re4 Re6 Se6 0.36(2)
Re1 Re4 Re6 Se6 -54.55(3)
P4 Re4 Re6 Se7 58.36(9)
Se8 Re4 Re6 Se7 111.59(3)
Se3 Re4 Re6 Se7 -71.15(3)
Se4 Re4 Re6 Se7 -176.96(3)
Re2 Re4 Re6 Se7 -178.95(3)
Re5 Re4 Re6 Se7 -69.17(2)
Re1 Re4 Re6 Se7 -124.08(3)
P4 Re4 Re6 Se5 -124.05(8)
Se8 Re4 Re6 Se5 -70.81(3)
Se3 Re4 Re6 Se5 106.45(3)
Se4 Re4 Re6 Se5 0.63(4)
Se7 Re4 Re6 Se5 177.60(3)
Re2 Re4 Re6 Se5 -1.35(2)
Re5 Re4 Re6 Se5 108.42(3)
Re1 Re4 Re6 Se5 53.51(3)
P4 Re4 Re6 Re3 -177.80(8)
Se8 Re4 Re6 Re3 -124.56(3)
Se3 Re4 Re6 Re3 52.69(3)
Se4 Re4 Re6 Re3 -53.12(3)
Se7 Re4 Re6 Re3 123.85(3)
Re2 Re4 Re6 Re3 -55.104(13)
Re5 Re4 Re6 Re3 54.674(13)
Re1 Re4 Re6 Re3 -0.237(13)
P4 Re4 Re6 Re2 -122.69(8)
Se8 Re4 Re6 Re2 -69.46(3)
Se3 Re4 Re6 Re2 107.80(2)
Se4 Re4 Re6 Re2 1.99(2)
Se7 Re4 Re6 Re2 178.95(3)
Re5 Re4 Re6 Re2 109.778(13)
Re1 Re4 Re6 Re2 54.867(13)
P4 Re4 Re6 Re5 127.53(8)
Se8 Re4 Re6 Re5 -179.24(3)
Se3 Re4 Re6 Re5 -1.98(2)
Se4 Re4 Re6 Re5 -107.79(2)
Se7 Re4 Re6 Re5 69.17(2)
Re2 Re4 Re6 Re5 -109.778(13)
Re1 Re4 Re6 Re5 -54.911(12)
P5 Re5 Re6 N1 1.9(3)
Se2 Re5 Re6 N1 -124.4(3)
Se6 Re5 Re6 N1 -53.3(3)
Se7 Re5 Re6 N1 57.7(3)
Se3 Re5 Re6 N1 129.0(3)
Re4 Re5 Re6 N1 127.1(3)
Re3 Re5 Re6 N1 -122.9(3)
Re1 Re5 Re6 N1 -177.8(3)
P5 Re5 Re6 Se8 -125.89(9)
Se2 Re5 Re6 Se8 107.81(3)
Se6 Re5 Re6 Se8 178.89(4)
Se7 Re5 Re6 Se8 -70.14(3)
Se3 Re5 Re6 Se8 1.22(4)
Re4 Re5 Re6 Se8 -0.74(3)
Re3 Re5 Re6 Se8 109.26(3)
Re1 Re5 Re6 Se8 54.39(3)
P5 Re5 Re6 Se6 55.22(9)
Se2 Re5 Re6 Se6 -71.08(3)
Se7 Re5 Re6 Se6 110.97(3)
Se3 Re5 Re6 Se6 -177.67(3)
Re4 Re5 Re6 Se6 -179.63(3)
Re3 Re5 Re6 Se6 -69.63(2)
Re1 Re5 Re6 Se6 -124.49(2)
P5 Re5 Re6 Se7 -55.75(9)
Se2 Re5 Re6 Se7 177.95(3)
Se6 Re5 Re6 Se7 -110.97(3)
Se3 Re5 Re6 Se7 71.36(3)
Re4 Re5 Re6 Se7 69.40(2)
Re3 Re5 Re6 Se7 179.40(3)
Re1 Re5 Re6 Se7 124.54(3)
P5 Re5 Re6 Se5 126.49(9)
Se2 Re5 Re6 Se5 0.20(3)
Se6 Re5 Re6 Se5 71.27(3)
Se7 Re5 Re6 Se5 -177.76(3)
Se3 Re5 Re6 Se5 -106.40(3)
Re4 Re5 Re6 Se5 -108.36(3)
Re3 Re5 Re6 Se5 1.65(2)
Re1 Re5 Re6 Se5 -53.22(3)
P5 Re5 Re6 Re3 124.85(9)
Se2 Re5 Re6 Re3 -1.45(2)
Se6 Re5 Re6 Re3 69.63(2)
Se7 Re5 Re6 Re3 -179.40(3)
Se3 Re5 Re6 Re3 -108.04(2)
Re4 Re5 Re6 Re3 -110.002(15)
Re1 Re5 Re6 Re3 -54.865(12)
P5 Re5 Re6 Re2 -179.90(9)
Se2 Re5 Re6 Re2 53.80(3)
Se6 Re5 Re6 Re2 124.87(2)
Se7 Re5 Re6 Re2 -124.15(3)
Se3 Re5 Re6 Re2 -52.79(2)
Re4 Re5 Re6 Re2 -54.754(12)
Re3 Re5 Re6 Re2 55.247(13)
Re1 Re5 Re6 Re2 0.382(13)
P5 Re5 Re6 Re4 -125.15(9)
Se2 Re5 Re6 Re4 108.55(3)
Se6 Re5 Re6 Re4 179.63(3)
Se7 Re5 Re6 Re4 -69.40(2)
Se3 Re5 Re6 Re4 1.96(2)
Re3 Re5 Re6 Re4 110.002(15)
Re1 Re5 Re6 Re4 55.137(12)
P3 Re3 Se1 Re2 -144.92(6)
Se5 Re3 Se1 Re2 -52.43(2)
Se2 Re3 Se1 Re2 123.74(2)
Se6 Re3 Se1 Re2 30.9(4)
Re6 Re3 Se1 Re2 0.94(2)
Re5 Re3 Se1 Re2 70.25(2)
Re1 Re3 Se1 Re2 71.799(17)
P3 Re3 Se1 Re1 143.28(6)
Se5 Re3 Se1 Re1 -124.23(2)
Se2 Re3 Se1 Re1 51.94(2)
Se6 Re3 Se1 Re1 -40.9(4)
Re6 Re3 Se1 Re1 -70.86(2)
Re5 Re3 Se1 Re1 -1.55(3)
Re2 Re3 Se1 Re1 -71.799(17)
P2 Re2 Se1 Re3 145.15(6)
Se5 Re2 Se1 Re3 52.42(2)
Se8 Re2 Se1 Re3 -26.0(4)
Se4 Re2 Se1 Re3 -123.47(2)
Re6 Re2 Se1 Re3 -0.94(2)
Re4 Re2 Se1 Re3 -70.06(2)
Re1 Re2 Se1 Re3 -71.949(17)
P2 Re2 Se1 Re1 -142.91(6)
Se5 Re2 Se1 Re1 124.37(2)
Se8 Re2 Se1 Re1 45.9(4)
Se4 Re2 Se1 Re1 -51.52(2)
Re6 Re2 Se1 Re1 71.01(2)
Re4 Re2 Se1 Re1 1.89(2)
Re3 Re2 Se1 Re1 71.949(17)
P1 Re1 Se1 Re3 -143.67(5)
Se4 Re1 Se1 Re3 124.08(2)
Se3 Re1 Se1 Re3 40.4(4)
Se2 Re1 Se1 Re3 -51.84(2)
Re2 Re1 Se1 Re3 72.263(18)
Re5 Re1 Se1 Re3 1.54(2)
Re4 Re1 Se1 Re3 70.39(2)
P1 Re1 Se1 Re2 144.07(5)
Se4 Re1 Se1 Re2 51.82(2)
Se3 Re1 Se1 Re2 -31.8(4)
Se2 Re1 Se1 Re2 -124.10(2)
Re5 Re1 Se1 Re2 -70.72(2)
Re3 Re1 Se1 Re2 -72.263(18)
Re4 Re1 Se1 Re2 -1.87(2)
P5 Re5 Se2 Re3 -145.21(6)
Se6 Re5 Se2 Re3 -52.08(2)
Se7 Re5 Se2 Re3 26.5(4)
Se3 Re5 Se2 Re3 123.62(2)
Re6 Re5 Se2 Re3 1.47(2)
Re4 Re5 Se2 Re3 70.40(2)
Re1 Re5 Se2 Re3 71.944(17)
P5 Re5 Se2 Re1 142.85(6)
Se6 Re5 Se2 Re1 -124.02(2)
Se7 Re5 Se2 Re1 -45.4(4)
Se3 Re5 Se2 Re1 51.68(2)
Re6 Re5 Se2 Re1 -70.48(2)
Re4 Re5 Se2 Re1 -1.54(2)
Re3 Re5 Se2 Re1 -71.944(17)
P3 Re3 Se2 Re5 142.41(5)
Se1 Re3 Se2 Re5 -123.90(2)
Se5 Re3 Se2 Re5 -45.1(4)
Se6 Re3 Se2 Re5 51.88(2)
Re6 Re3 Se2 Re5 -1.48(2)
Re1 Re3 Se2 Re5 -71.923(17)
Re2 Re3 Se2 Re5 -70.43(2)
P3 Re3 Se2 Re1 -145.66(5)
Se1 Re3 Se2 Re1 -51.98(2)
Se5 Re3 Se2 Re1 26.9(4)
Se6 Re3 Se2 Re1 123.80(2)
Re6 Re3 Se2 Re1 70.44(2)
Re5 Re3 Se2 Re1 71.923(17)
Re2 Re3 Se2 Re1 1.49(2)
P1 Re1 Se2 Re5 -145.18(5)
Se4 Re1 Se2 Re5 29.7(4)
Se3 Re1 Se2 Re5 -51.91(2)
Se1 Re1 Se2 Re5 123.65(2)
Re2 Re1 Se2 Re5 70.44(2)
Re3 Re1 Se2 Re5 71.940(18)
Re4 Re1 Se2 Re5 1.53(2)
P1 Re1 Se2 Re3 142.88(5)
Se4 Re1 Se2 Re3 -42.3(4)
Se3 Re1 Se2 Re3 -123.85(2)
Se1 Re1 Se2 Re3 51.71(2)
Re2 Re1 Se2 Re3 -1.50(2)
Re5 Re1 Se2 Re3 -71.940(17)
Re4 Re1 Se2 Re3 -70.41(2)
P4 Re4 Se3 Re1 142.66(6)
Se8 Re4 Se3 Re1 -33.0(4)
Se4 Re4 Se3 Re1 52.30(2)
Se7 Re4 Se3 Re1 -123.51(2)
Re6 Re4 Se3 Re1 -69.80(2)
Re2 Re4 Se3 Re1 -0.76(2)
Re5 Re4 Se3 Re1 -71.806(17)
P4 Re4 Se3 Re5 -145.54(6)
Se8 Re4 Se3 Re5 38.8(4)
Se4 Re4 Se3 Re5 124.11(2)
Se7 Re4 Se3 Re5 -51.70(2)
Re6 Re4 Se3 Re5 2.01(2)
Re2 Re4 Se3 Re5 71.05(2)
Re1 Re4 Se3 Re5 71.806(17)
P1 Re1 Se3 Re4 -144.62(5)
Se4 Re1 Se3 Re4 -52.43(2)
Se1 Re1 Se3 Re4 31.3(4)
Se2 Re1 Se3 Re4 123.52(2)
Re2 Re1 Se3 Re4 0.76(2)
Re5 Re1 Se3 Re4 71.785(17)
Re3 Re1 Se3 Re4 70.05(2)
P1 Re1 Se3 Re5 143.59(5)
Se4 Re1 Se3 Re5 -124.22(2)
Se1 Re1 Se3 Re5 -40.5(4)
Se2 Re1 Se3 Re5 51.73(2)
Re2 Re1 Se3 Re5 -71.03(2)
Re3 Re1 Se3 Re5 -1.74(2)
Re4 Re1 Se3 Re5 -71.785(17)
P5 Re5 Se3 Re4 145.08(6)
Se2 Re5 Se3 Re4 -124.16(2)
Se6 Re5 Se3 Re4 -29.4(4)
Se7 Re5 Se3 Re4 51.75(2)
Re6 Re5 Se3 Re4 -1.99(2)
Re3 Re5 Se3 Re4 -70.59(2)
Re1 Re5 Se3 Re4 -72.324(17)
P5 Re5 Se3 Re1 -142.60(6)
Se2 Re5 Se3 Re1 -51.84(2)
Se6 Re5 Se3 Re1 42.9(4)
Se7 Re5 Se3 Re1 124.07(2)
Re6 Re5 Se3 Re1 70.33(2)
Re4 Re5 Se3 Re1 72.324(17)
Re3 Re5 Se3 Re1 1.73(2)
P1 Re1 Se4 Re4 145.58(5)
Se3 Re1 Se4 Re4 52.35(2)
Se1 Re1 Se4 Re4 -123.23(2)
Se2 Re1 Se4 Re4 -29.3(4)
Re2 Re1 Se4 Re4 -71.608(18)
Re5 Re1 Se4 Re4 -0.74(2)
Re3 Re1 Se4 Re4 -69.96(2)
P1 Re1 Se4 Re2 -142.81(5)
Se3 Re1 Se4 Re2 123.96(2)
Se1 Re1 Se4 Re2 -51.62(2)
Se2 Re1 Se4 Re2 42.3(4)
Re5 Re1 Se4 Re2 70.86(2)
Re3 Re1 Se4 Re2 1.65(2)
Re4 Re1 Se4 Re2 71.608(18)
P4 Re4 Se4 Re1 -144.94(6)
Se8 Re4 Se4 Re1 123.70(2)
Se3 Re4 Se4 Re1 -52.41(2)
Se7 Re4 Se4 Re1 32.0(4)
Re6 Re4 Se4 Re1 69.91(2)
Re2 Re4 Se4 Re1 71.926(17)
Re5 Re4 Se4 Re1 0.74(2)
P4 Re4 Se4 Re2 143.14(6)
Se8 Re4 Se4 Re2 51.78(2)
Se3 Re4 Se4 Re2 -124.33(2)
Se7 Re4 Se4 Re2 -39.9(4)
Re6 Re4 Se4 Re2 -2.01(2)
Re5 Re4 Se4 Re2 -71.18(2)
Re1 Re4 Se4 Re2 -71.926(17)
P2 Re2 Se4 Re1 145.96(7)
Se5 Re2 Se4 Re1 -26.9(4)
Se1 Re2 Se4 Re1 51.74(2)
Se8 Re2 Se4 Re1 -123.95(3)
Re6 Re2 Se4 Re1 -70.36(2)
Re4 Re2 Se4 Re1 -72.375(17)
Re3 Re2 Se4 Re1 -1.63(2)
P2 Re2 Se4 Re4 -141.67(7)
Se5 Re2 Se4 Re4 45.5(4)
Se1 Re2 Se4 Re4 124.12(2)
Se8 Re2 Se4 Re4 -51.58(2)
Re6 Re2 Se4 Re4 2.02(2)
Re1 Re2 Se4 Re4 72.374(17)
Re3 Re2 Se4 Re4 70.74(2)
P3 Re3 Se5 Re2 146.16(5)
Se1 Re3 Se5 Re2 52.52(2)
Se2 Re3 Se5 Re2 -26.4(4)
Se6 Re3 Se5 Re2 -123.28(2)
Re6 Re3 Se5 Re2 -71.509(18)
Re5 Re3 Se5 Re2 -69.83(2)
Re1 Re3 Se5 Re2 -0.49(3)
P3 Re3 Se5 Re6 -142.33(5)
Se1 Re3 Se5 Re6 124.03(2)
Se2 Re3 Se5 Re6 45.1(4)
Se6 Re3 Se5 Re6 -51.78(2)
Re5 Re3 Se5 Re6 1.68(2)
Re1 Re3 Se5 Re6 71.01(2)
Re2 Re3 Se5 Re6 71.509(18)
P2 Re2 Se5 Re3 -146.53(7)
Se1 Re2 Se5 Re3 -52.37(2)
Se8 Re2 Se5 Re3 123.38(3)
Se4 Re2 Se5 Re3 26.3(4)
Re6 Re2 Se5 Re3 71.456(17)
Re4 Re2 Se5 Re3 70.08(2)
Re1 Re2 Se5 Re3 0.49(3)
P2 Re2 Se5 Re6 142.01(7)
Se1 Re2 Se5 Re6 -123.83(2)
Se8 Re2 Se5 Re6 51.92(2)
Se4 Re2 Se5 Re6 -45.1(4)
Re4 Re2 Se5 Re6 -1.38(3)
Re1 Re2 Se5 Re6 -70.96(2)
Re3 Re2 Se5 Re6 -71.456(17)
N1 Re6 Se5 Re3 143.20(19)
Se8 Re6 Se5 Re3 -124.90(3)
Se6 Re6 Se5 Re3 52.19(2)
Se7 Re6 Se5 Re3 -35.1(5)
Re2 Re6 Se5 Re3 -72.666(18)
Re4 Re6 Se5 Re3 -71.29(2)
Re5 Re6 Se5 Re3 -1.68(2)
N1 Re6 Se5 Re2 -144.13(19)
Se8 Re6 Se5 Re2 -52.23(2)
Se6 Re6 Se5 Re2 124.86(2)
Se7 Re6 Se5 Re2 37.6(5)
Re3 Re6 Se5 Re2 72.666(18)
Re4 Re6 Se5 Re2 1.38(3)
Re5 Re6 Se5 Re2 70.99(2)
N1 Re6 Se6 Re5 145.93(19)
Se8 Re6 Se6 Re5 -19.0(6)
Se7 Re6 Se6 Re5 52.79(2)
Se5 Re6 Se6 Re5 -123.74(3)
Re3 Re6 Se6 Re5 -71.944(18)
Re2 Re6 Se6 Re5 -70.40(2)
Re4 Re6 Se6 Re5 -0.37(2)
N1 Re6 Se6 Re3 -142.13(19)
Se8 Re6 Se6 Re3 53.0(6)
Se7 Re6 Se6 Re3 124.73(3)
Se5 Re6 Se6 Re3 -51.79(2)
Re2 Re6 Se6 Re3 1.54(3)
Re4 Re6 Se6 Re3 71.58(2)
Re5 Re6 Se6 Re3 71.944(18)
P5 Re5 Se6 Re6 -145.90(6)
Se2 Re5 Se6 Re6 123.33(2)
Se7 Re5 Se6 Re6 -52.63(2)
Se3 Re5 Se6 Re6 28.5(4)
Re4 Re5 Se6 Re6 0.36(2)
Re3 Re5 Se6 Re6 71.416(17)
Re1 Re5 Se6 Re6 69.81(2)
P5 Re5 Se6 Re3 142.68(6)
Se2 Re5 Se6 Re3 51.91(2)
Se7 Re5 Se6 Re3 -124.05(3)
Se3 Re5 Se6 Re3 -42.9(4)
Re6 Re5 Se6 Re3 -71.416(17)
Re4 Re5 Se6 Re3 -71.05(2)
Re1 Re5 Se6 Re3 -1.61(2)
P3 Re3 Se6 Re6 144.65(6)
Se1 Re3 Se6 Re6 -31.2(4)
Se5 Re3 Se6 Re6 52.09(2)
Se2 Re3 Se6 Re6 -124.03(2)
Re5 Re3 Se6 Re6 -72.121(17)
Re1 Re3 Se6 Re6 -70.52(2)
Re2 Re3 Se6 Re6 -1.51(2)
P3 Re3 Se6 Re5 -143.23(6)
Se1 Re3 Se6 Re5 41.0(4)
Se5 Re3 Se6 Re5 124.21(2)
Se2 Re3 Se6 Re5 -51.91(2)
Re6 Re3 Se6 Re5 72.121(17)
Re1 Re3 Se6 Re5 1.60(2)
Re2 Re3 Se6 Re5 70.61(2)
N1 Re6 Se7 Re5 -143.75(19)
Se8 Re6 Se7 Re5 124.36(3)
Se6 Re6 Se7 Re5 -52.78(2)
Se5 Re6 Se7 Re5 34.5(5)
Re3 Re6 Se7 Re5 0.59(3)
Re2 Re6 Se7 Re5 70.89(2)
Re4 Re6 Se7 Re5 71.932(18)
N1 Re6 Se7 Re4 144.31(19)
Se8 Re6 Se7 Re4 52.43(2)
Se6 Re6 Se7 Re4 -124.72(2)
Se5 Re6 Se7 Re4 -37.4(5)
Re3 Re6 Se7 Re4 -71.34(2)
Re2 Re6 Se7 Re4 -1.04(3)
Re5 Re6 Se7 Re4 -71.932(18)
P5 Re5 Se7 Re6 145.65(6)
Se2 Re5 Se7 Re6 -26.0(4)
Se6 Re5 Se7 Re6 52.57(2)
Se3 Re5 Se7 Re6 -123.17(2)
Re4 Re5 Se7 Re6 -71.630(18)
Re3 Re5 Se7 Re6 -0.58(3)
Re1 Re5 Se7 Re6 -69.82(2)
P5 Re5 Se7 Re4 -142.72(6)
Se2 Re5 Se7 Re4 45.6(4)
Se6 Re5 Se7 Re4 124.20(2)
Se3 Re5 Se7 Re4 -51.54(2)
Re6 Re5 Se7 Re4 71.630(18)
Re3 Re5 Se7 Re4 71.05(2)
Re1 Re5 Se7 Re4 1.81(3)
P4 Re4 Se7 Re6 -143.64(6)
Se8 Re4 Se7 Re6 -52.31(2)
Se3 Re4 Se7 Re6 123.79(2)
Se4 Re4 Se7 Re6 39.4(4)
Re2 Re4 Se7 Re6 1.03(3)
Re5 Re4 Se7 Re6 71.962(17)
Re1 Re4 Se7 Re6 70.16(2)
P4 Re4 Se7 Re5 144.40(6)
Se8 Re4 Se7 Re5 -124.28(2)
Se3 Re4 Se7 Re5 51.82(2)
Se4 Re4 Se7 Re5 -32.5(4)
Re6 Re4 Se7 Re5 -71.962(17)
Re2 Re4 Se7 Re5 -70.93(2)
Re1 Re4 Se7 Re5 -1.80(3)
N1 Re6 Se8 Re4 -145.72(19)
Se6 Re6 Se8 Re4 19.2(6)
Se7 Re6 Se8 Re4 -52.58(2)
Se5 Re6 Se8 Re4 123.94(3)
Re3 Re6 Se8 Re4 70.76(2)
Re2 Re6 Se8 Re4 71.988(18)
Re5 Re6 Se8 Re4 0.76(3)
N1 Re6 Se8 Re2 142.29(19)
Se6 Re6 Se8 Re2 -52.8(6)
Se7 Re6 Se8 Re2 -124.57(2)
Se5 Re6 Se8 Re2 51.96(2)
Re3 Re6 Se8 Re2 -1.23(3)
Re4 Re6 Se8 Re2 -71.988(18)
Re5 Re6 Se8 Re2 -71.23(2)
P4 Re4 Se8 Re6 146.17(6)
Se3 Re4 Se8 Re6 -38.2(4)
Se4 Re4 Se8 Re6 -123.42(2)
Se7 Re4 Se8 Re6 52.37(2)
Re2 Re4 Se8 Re6 -71.629(18)
Re5 Re4 Se8 Re6 -0.75(3)
Re1 Re4 Se8 Re6 -69.96(2)
P4 Re4 Se8 Re2 -142.20(6)
Se3 Re4 Se8 Re2 33.5(4)
Se4 Re4 Se8 Re2 -51.80(2)
Se7 Re4 Se8 Re2 124.00(2)
Re6 Re4 Se8 Re2 71.629(18)
Re5 Re4 Se8 Re2 70.88(2)
Re1 Re4 Se8 Re2 1.67(2)
P2 Re2 Se8 Re6 -145.04(6)
Se5 Re2 Se8 Re6 -52.24(2)
Se1 Re2 Se8 Re6 26.1(4)
Se4 Re2 Se8 Re6 123.59(2)
Re4 Re2 Se8 Re6 71.974(19)
Re1 Re2 Se8 Re6 70.30(2)
Re3 Re2 Se8 Re6 1.21(3)
P2 Re2 Se8 Re4 142.99(6)
Se5 Re2 Se8 Re4 -124.21(2)
Se1 Re2 Se8 Re4 -45.8(4)
Se4 Re2 Se8 Re4 51.62(2)
Re6 Re2 Se8 Re4 -71.974(18)
Re1 Re2 Se8 Re4 -1.67(2)
Re3 Re2 Se8 Re4 -70.77(2)
Se4 Re1 P1 C13 17.4(3)
Se3 Re1 P1 C13 106.6(3)
Se1 Re1 P1 C13 -73.1(3)
Se2 Re1 P1 C13 -163.0(3)
Re2 Re1 P1 C13 -28.8(4)
Re5 Re1 P1 C13 153.0(3)
Re3 Re1 P1 C13 -117.4(3)
Re4 Re1 P1 C13 61.3(4)
Se4 Re1 P1 C15 -100.9(3)
Se3 Re1 P1 C15 -11.6(3)
Se1 Re1 P1 C15 168.7(3)
Se2 Re1 P1 C15 78.7(3)
Re2 Re1 P1 C15 -147.0(3)
Re5 Re1 P1 C15 34.7(3)
Re3 Re1 P1 C15 124.3(3)
Re4 Re1 P1 C15 -56.9(3)
Se4 Re1 P1 C11 138.8(3)
Se3 Re1 P1 C11 -132.0(3)
Se1 Re1 P1 C11 48.3(3)
Se2 Re1 P1 C11 -41.6(3)
Re2 Re1 P1 C11 92.6(3)
Re5 Re1 P1 C11 -85.6(3)
Re3 Re1 P1 C11 3.9(3)
Re4 Re1 P1 C11 -177.3(3)
Se5 Re2 P2 C21 -19.4(6)
Se1 Re2 P2 C21 -108.5(6)
Se8 Re2 P2 C21 70.8(6)
Se4 Re2 P2 C21 161.1(6)
Re6 Re2 P2 C21 27.9(6)
Re4 Re2 P2 C21 115.1(6)
Re1 Re2 P2 C21 -155.9(6)
Re3 Re2 P2 C21 -63.0(6)
Se5 Re2 P2 C25B -139.0(11)
Se1 Re2 P2 C25B 131.9(11)
Se8 Re2 P2 C25B -48.8(11)
Se4 Re2 P2 C25B 41.5(11)
Re6 Re2 P2 C25B -91.7(11)
Re4 Re2 P2 C25B -4.5(11)
Re1 Re2 P2 C25B 84.5(11)
Re3 Re2 P2 C25B 177.4(11)
Se5 Re2 P2 C25A -142.7(9)
Se1 Re2 P2 C25A 128.1(9)
Se8 Re2 P2 C25A -52.5(9)
Se4 Re2 P2 C25A 37.8(9)
Re6 Re2 P2 C25A -95.4(9)
Re4 Re2 P2 C25A -8.2(9)
Re1 Re2 P2 C25A 80.7(9)
Re3 Re2 P2 C25A 173.7(9)
Se5 Re2 P2 C23 98.3(5)
Se1 Re2 P2 C23 9.2(5)
Se8 Re2 P2 C23 -171.5(5)
Se4 Re2 P2 C23 -81.2(5)
Re6 Re2 P2 C23 145.6(5)
Re4 Re2 P2 C23 -127.2(5)
Re1 Re2 P2 C23 -38.2(5)
Re3 Re2 P2 C23 54.7(5)
Se1 Re3 P3 C31 -135.7(4)
Se5 Re3 P3 C31 135.1(4)
Se2 Re3 P3 C31 -45.4(4)
Se6 Re3 P3 C31 44.7(4)
Re6 Re3 P3 C31 88.2(4)
Re5 Re3 P3 C31 0.2(4)
Re1 Re3 P3 C31 -88.8(4)
Re2 Re3 P3 C31 178.8(4)
Se1 Re3 P3 C33 103.9(3)
Se5 Re3 P3 C33 14.7(4)
Se2 Re3 P3 C33 -165.9(3)
Se6 Re3 P3 C33 -75.8(3)
Re6 Re3 P3 C33 -32.3(4)
Re5 Re3 P3 C33 -120.3(3)
Re1 Re3 P3 C33 150.7(3)
Re2 Re3 P3 C33 58.3(4)
Se1 Re3 P3 C35 -14.4(4)
Se5 Re3 P3 C35 -103.6(4)
Se2 Re3 P3 C35 75.9(4)
Se6 Re3 P3 C35 166.0(4)
Re6 Re3 P3 C35 -150.5(4)
Re5 Re3 P3 C35 121.5(4)
Re1 Re3 P3 C35 32.5(4)
Re2 Re3 P3 C35 -59.9(4)
Se8 Re4 P4 C43 140.6(5)
Se3 Re4 P4 C43 -39.1(5)
Se4 Re4 P4 C43 49.9(5)
Se7 Re4 P4 C43 -129.8(5)
Re6 Re4 P4 C43 -176.4(5)
Re2 Re4 P4 C43 94.6(5)
Re5 Re4 P4 C43 -83.7(5)
Re1 Re4 P4 C43 7.0(5)
Se8 Re4 P4 C41 15.1(5)
Se3 Re4 P4 C41 -164.6(5)
Se4 Re4 P4 C41 -75.5(5)
Se7 Re4 P4 C41 104.7(5)
Re6 Re4 P4 C41 58.1(5)
Re2 Re4 P4 C41 -30.8(5)
Re5 Re4 P4 C41 150.8(5)
Re1 Re4 P4 C41 -118.5(5)
Se8 Re4 P4 C45 -98.7(5)
Se3 Re4 P4 C45 81.6(5)
Se4 Re4 P4 C45 170.6(5)
Se7 Re4 P4 C45 -9.1(5)
Re6 Re4 P4 C45 -55.7(5)
Re2 Re4 P4 C45 -144.7(5)
Re5 Re4 P4 C45 37.0(5)
Re1 Re4 P4 C45 127.7(5)
Se2 Re5 P5 C53 -40.7(5)
Se6 Re5 P5 C53 -130.9(5)
Se7 Re5 P5 C53 139.9(5)
Se3 Re5 P5 C53 49.5(5)
Re6 Re5 P5 C53 -175.3(5)
Re4 Re5 P5 C53 93.0(5)
Re3 Re5 P5 C53 -84.0(5)
Re1 Re5 P5 C53 4.3(5)
Se2 Re5 P5 C51 83.1(4)
Se6 Re5 P5 C51 -7.1(4)
Se7 Re5 P5 C51 -96.3(4)
Se3 Re5 P5 C51 173.3(4)
Re6 Re5 P5 C51 -51.5(4)
Re4 Re5 P5 C51 -143.2(4)
Re3 Re5 P5 C51 39.8(4)
Re1 Re5 P5 C51 128.1(4)
Se2 Re5 P5 C55 -160.6(4)
Se6 Re5 P5 C55 109.2(4)
Se7 Re5 P5 C55 20.0(4)
Se3 Re5 P5 C55 -70.4(4)
Re6 Re5 P5 C55 64.8(4)
Re4 Re5 P5 C55 -26.9(4)
Re3 Re5 P5 C55 156.1(4)
Re1 Re5 P5 C55 -115.6(4)
Se8 Re6 N1 C1 -118(7)
Se6 Re6 N1 C1 63(7)
Se7 Re6 N1 C1 153(7)
Se5 Re6 N1 C1 -27(7)
Re3 Re6 N1 C1 17(7)
Re2 Re6 N1 C1 -71(7)
Re4 Re6 N1 C1 -161(7)
Re5 Re6 N1 C1 106(7)
Re6 N1 C1 C2 -34(19)
N1 C1 C2 C7 -81(13)
N1 C1 C2 C3 96(13)
C7 C2 C3 C4 1.4(13)
C1 C2 C3 C4 -176.1(8)
C2 C3 C4 C5 -0.1(13)
C3 C4 C5 C6 -1.4(13)
C3 C4 C5 C8 179.3(8)
C4 C5 C6 C7 1.7(13)
C8 C5 C6 C7 -179.0(8)
C3 C2 C7 C6 -1.1(12)
C1 C2 C7 C6 176.4(8)
C5 C6 C7 C2 -0.4(13)
C6 C5 C8 O -170.3(11)
C4 C5 C8 O 9.0(15)
C6 C5 C8 C9 8.2(14)
C4 C5 C8 C9 -172.4(9)
C13 P1 C11 C12 -53.5(8)
C15 P1 C11 C12 52.5(8)
Re1 P1 C11 C12 179.0(6)
C15 P1 C13 C14 -166.8(8)
C11 P1 C13 C14 -58.3(8)
Re1 P1 C13 C14 67.1(8)
C13 P1 C15 C16 165.6(7)
C11 P1 C15 C16 56.7(8)
Re1 P1 C15 C16 -68.1(7)
C25B P2 C21 C22 70.5(15)
C25A P2 C21 C22 63.9(12)
C23 P2 C21 C22 177.4(9)
Re2 P2 C21 C22 -60.3(10)
C21 P2 C23 C24 -54.2(14)
C25B P2 C23 C24 48.7(17)
C25A P2 C23 C24 59.9(15)
Re2 P2 C23 C24 -179.6(12)
C21 P2 C25A C26A 41(2)
C23 P2 C25A C26A -69(2)
Re2 P2 C25A C26A 169.3(19)
C21 P2 C25B C26B 154(3)
C23 P2 C25B C26B 48(3)
Re2 P2 C25B C26B -79(3)
C33 P3 C31 C32 -49.2(10)
C35 P3 C31 C32 56.6(10)
Re3 P3 C31 C32 -175.9(8)
C31 P3 C33 C34 -59.9(8)
C35 P3 C33 C34 -168.8(8)
Re3 P3 C33 C34 64.7(8)
C31 P3 C35 C36 61.5(8)
C33 P3 C35 C36 170.1(7)
Re3 P3 C35 C36 -63.7(8)
C43 P4 C41 C42 -57.0(11)
C45 P4 C41 C42 -165.6(10)
Re4 P4 C41 C42 71.1(11)
C41 P4 C43 C44 -50.2(12)
C45 P4 C43 C44 53.6(12)
Re4 P4 C43 C44 180.0(9)
C43 P4 C45 C46 50.9(12)
C41 P4 C45 C46 161.9(12)
Re4 P4 C45 C46 -74.2(12)
C53 P5 C51 C52 55.8(10)
C55 P5 C51 C52 164.9(9)
Re5 P5 C51 C52 -71.2(9)
C51 P5 C53 C54 54.4(13)
C55 P5 C53 C54 -51.4(13)
Re5 P5 C53 C54 -176.6(10)
C53 P5 C55 C56 -52.4(12)
C51 P5 C55 C56 -162.8(11)
Re5 P5 C55 C56 71.9(11)
